data_1547730
loop_
_publ_author_name
'Shoji, Yoshiaki'
'Kajitani, Takashi'
'Ishiwari, Fumitaka'
'Ding, Qiang'
'Sato, Hiroyasu'
'Anetai, Hayato'
'Akutagawa, Tomoyuki'
'Sakurai, Hidehiro'
'Fukushima, Takanori'

_publ_section_title
;
 Hexathioalkyl sumanenes: An electron-donating buckybowl as a building
 block for supramolecular materials
;
_journal_name_full 'Chem. Sci.'
_journal_paper_doi 10.1039/C7SC03860G
_journal_year 2017
_chemical_absolute_configuration 'CHOOSE rm ad rmad syn or unk'
_chemical_formula_moiety 'C27 H24 S6'
_chemical_formula_sum 'C27 H24 S6'
_chemical_formula_weight 540.88
_space_group_crystal_system trigonal
_space_group_IT_number 143
_space_group_name_Hall 'P 3'
_space_group_name_H-M_alt 'P 3'
_symmetry_space_group_name_Hall 'P 3'
_symmetry_space_group_name_H-M 'P 3'
_atom_sites_solution_hydrogens geom
_atom_sites_solution_primary direct
_atom_sites_solution_secondary difmap
_audit_update_record
;
2017-09-04 deposited with the CCDC.
2017-10-18 downloaded from the CCDC.
;
_cell_angle_alpha 90.0000
_cell_angle_beta 90.0000
_cell_angle_gamma 120.0000
_cell_formula_units_Z 18
_cell_length_a 39.0759(5)
_cell_length_b 39.0759(5)
_cell_length_c 7.99482(13)
_cell_measurement_reflns_used 26373
_cell_measurement_temperature 93
_cell_measurement_theta_max 74.82
_cell_measurement_theta_min 3.81
_cell_volume 10572.0(3)
_computing_cell_refinement 'CrysAlisPro 1.171.38.46 (Rigaku OD, 2015)'
_computing_data_collection 'CrysAlisPro 1.171.38.46 (Rigaku OD, 2015)'
_computing_data_reduction 'CrysAlisPro 1.171.38.46 (Rigaku OD, 2015)'
_computing_molecular_graphics 'CrystalStructure 5.0rc6'
_computing_publication_material 'CrystalStructure 5.0rc6 (Rigaku, 2017)'
_computing_structure_refinement 'SHELXL Version 2016/6 (Sheldrick, 2008)'
_computing_structure_solution 'SHELXT Version 2014/4 (Sheldrick, 2014)'
_diffrn_ambient_temperature 93
_diffrn_detector_area_resol_mean 5.811
_diffrn_measured_fraction_theta_full 1.000
_diffrn_measured_fraction_theta_max 0.992
_diffrn_measurement_device_type 'Rigaku XtaLAB P200'
_diffrn_measurement_method \w
_diffrn_radiation_type 'Cu K\a'
_diffrn_radiation_wavelength 1.54187
_diffrn_reflns_av_R_equivalents 0.0444
_diffrn_reflns_Laue_measured_fraction_full 1.000
_diffrn_reflns_Laue_measured_fraction_max 0.992
_diffrn_reflns_limit_h_max 49
_diffrn_reflns_limit_h_min -40
_diffrn_reflns_limit_k_max 44
_diffrn_reflns_limit_k_min -44
_diffrn_reflns_limit_l_max 10
_diffrn_reflns_limit_l_min -9
_diffrn_reflns_number 58781
_diffrn_reflns_point_group_measured_fraction_full 0.983
_diffrn_reflns_point_group_measured_fraction_max 0.957
_diffrn_reflns_theta_full 67.687
_diffrn_reflns_theta_max 75.376
_diffrn_reflns_theta_min 3.919
_diffrn_standards_number 0
_exptl_absorpt_coefficient_mu 5.491
_exptl_absorpt_correction_T_max 0.760
_exptl_absorpt_correction_T_min 0.097
_exptl_absorpt_correction_type multi-scan
_exptl_absorpt_process_details
;
CrysAlisPro 1.171.38.46 (Rigaku Oxford Diffraction, 2015)
Empirical absorption correction using spherical harmonics,
 implemented in SCALE3 ABSPACK scaling algorithm.
;
_exptl_crystal_colour orange
_exptl_crystal_density_diffrn 1.529
_exptl_crystal_density_method 'not measured'
_exptl_crystal_description needle
_exptl_crystal_F_000 5076.00
_exptl_crystal_recrystallization_method 'Re-crystallisation from solvent: CH2Cl2 and hexane'
_exptl_crystal_size_max 0.120
_exptl_crystal_size_mid 0.050
_exptl_crystal_size_min 0.050
_refine_diff_density_max 1.00
_refine_diff_density_min -0.46
_refine_ls_abs_structure_details
;
 Flack x determined using 7389 quotients [(I+)-(I-)]/[(I+)+(I-)]
 (Parsons, Flack and Wagner, Acta Cryst. B69 (2013) 249-259).
;
_refine_ls_abs_structure_Flack -0.07(2)
_refine_ls_extinction_method none
_refine_ls_goodness_of_fit_ref 1.085
_refine_ls_hydrogen_treatment mixed
_refine_ls_number_parameters 1812
_refine_ls_number_reflns 25042
_refine_ls_number_restraints 313
_refine_ls_R_factor_all 0.0923
_refine_ls_R_factor_gt 0.0831
_refine_ls_shift/su_max 0.015
_refine_ls_structure_factor_coef Fsqd
_refine_ls_weighting_details 'w = 1/[\s^2^(Fo^2^)+(0.1782P)^2^+1.8672P] where P=(Fo^2^+2Fc^2^)/3'
_refine_ls_weighting_scheme calc
_refine_ls_wR_factor_gt 0.2176
_refine_ls_wR_factor_ref 0.2465
_reflns_Friedel_coverage 0.929
_reflns_Friedel_fraction_full 0.966
_reflns_Friedel_fraction_max 0.922
_reflns_number_gt 21402
_reflns_number_total 25042
_reflns_threshold_expression F^2^>2.0\s(F^2^)
_cod_data_source_file c7sc03860g2.cif
_cod_data_source_block xcalibur
_cod_database_code 1547730

loop_
_space_group_symop_id
_space_group_symop_operation_xyz
1 +X,+Y,+Z
2 -Y,+X-Y,+Z
3 -X+Y,-X,+Z

loop_
_atom_site_label
_atom_site_type_symbol
_atom_site_fract_x
_atom_site_fract_y
_atom_site_fract_z
_atom_site_U_iso_or_equiv
_atom_site_adp_type
_atom_site_occupancy
_atom_site_site_symmetry_order
_atom_site_calc_flag
_atom_site_refinement_flags_posn
_atom_site_refinement_flags_adp
_atom_site_disorder_assembly
_atom_site_disorder_group
S27 S 0.55512(13) 0.53454(13) 0.5365(5) 0.0701(9) Uani 1 1 d . . . .
S13 S 0.48503(13) 0.43316(12) 1.0508(5) 0.0689(9) Uani 1 1 d . . . .
S28 S 0.63636(15) 0.53925(14) 0.5378(6) 0.0753(10) Uani 1 1 d . . . .
S12 S 0.45455(14) 0.29628(14) 0.5438(6) 0.0724(10) Uani 1 1 d . . . .
S14 S 0.48646(13) 0.35587(13) 1.0456(5) 0.0692(9) Uani 1 1 d . . . .
S6 S 0.75993(14) 0.63774(16) 1.0438(6) 0.0753(11) Uani 1 1 d . . . .
S11 S 0.37705(16) 0.21784(14) 0.5562(5) 0.0736(10) Uani 1 1 d . . . .
S26 S 0.58782(13) 0.39770(12) 0.1456(6) 0.0773(10) Uani 1 1 d . . . .
S15 S 0.30978(13) 0.18481(12) 1.0509(5) 0.0694(9) Uani 1 1 d . . . .
S7 S 0.44369(13) 0.46429(11) 0.5363(5) 0.0672(9) Uani 1 1 d . . . .
S18 S 0.31851(16) 0.43959(15) 1.0391(6) 0.0777(11) Uani 1 1 d . . . .
S5 S 0.68028(16) 0.55964(16) 1.0386(6) 0.0793(11) Uani 1 1 d . . . .
S3 S 0.51294(11) 0.64333(12) 1.0452(5) 0.0649(8) Uani 1 1 d . . . .
S31 S 0.62157(15) 0.78093(13) 0.5563(6) 0.0726(10) Uani 1 1 d . . . .
S25 S 0.53643(12) 0.21283(12) 0.1456(7) 0.0774(11) Uani 1 1 d . . . .
S4 S 0.51410(12) 0.56599(13) 1.0508(5) 0.0671(9) Uani 1 1 d . . . .
S24 S 0.52334(12) 0.26297(14) 0.6448(7) 0.0822(11) Uani 1 1 d . . . .
S9 S 0.19978(13) 0.28609(14) 0.5577(6) 0.0739(10) Uani 1 1 d . . . .
S23 S 0.64952(14) 0.44904(14) 0.6418(8) 0.0865(13) Uani 1 1 d . . . .
S32 S 0.54419(14) 0.70250(14) 0.5447(5) 0.0713(9) Uani 1 1 d . . . .
S17 S 0.23952(15) 0.36202(16) 1.0444(6) 0.0753(11) Uani 1 1 d . . . .
S29 S 0.79926(15) 0.71348(16) 0.5574(6) 0.0782(10) Uani 1 1 d . . . .
S16 S 0.23223(14) 0.18641(15) 1.0521(7) 0.0806(11) Uani 1 1 d . . . .
S30 S 0.79815(17) 0.79110(16) 0.5533(7) 0.0881(13) Uani 1 1 d . . . .
S1 S 0.76624(14) 0.81231(15) 1.0515(6) 0.0792(11) Uani 1 1 d . . . .
S20 S 0.41176(11) 0.60175(12) 0.1454(6) 0.0757(10) Uani 1 1 d . . . .
S2 S 0.68898(13) 0.81383(12) 1.0507(5) 0.0694(9) Uani 1 1 d . . . .
S8 S 0.36337(14) 0.46038(12) 0.5375(6) 0.0711(10) Uani 1 1 d . . . .
S10 S 0.20136(17) 0.20827(15) 0.5550(7) 0.0893(13) Uani 1 1 d . . . .
S19 S 0.32284(12) 0.53633(11) 0.1450(7) 0.0780(11) Uani 1 1 d . . . .
S21 S 0.26064(14) 0.52337(11) 0.6458(7) 0.0800(11) Uani 1 1 d . . . .
S22 S 0.35079(13) 0.55125(13) 0.6430(7) 0.0805(11) Uani 1 1 d . . . .
C6 C 0.6525(4) 0.6369(4) 0.8220(19) 0.055(3) Uani 1 1 d . . . .
C92 C 0.6685(5) 0.6152(4) 0.3976(18) 0.058(3) Uani 1 1 d . . . .
C19 C 0.6469(5) 0.6016(5) 0.8976(19) 0.064(3) Uani 1 1 d . . . .
C85 C 0.6970(5) 0.6810(4) 0.3237(19) 0.060(3) Uani 1 1 d . . . .
C88 C 0.6219(5) 0.6759(5) 0.3258(17) 0.061(3) Uani 1 1 d . . . .
C3 C 0.6570(5) 0.7115(4) 0.8294(19) 0.060(3) Uani 1 1 d . . . .
C96 C 0.7564(6) 0.7506(6) 0.463(2) 0.080(5) Uani 1 1 d . . . .
C56 C 0.3817(5) 0.3608(5) 0.825(2) 0.066(3) Uani 1 1 d . . . .
C1 C 0.6891(4) 0.6718(4) 0.8212(19) 0.057(3) Uani 1 1 d . . . .
C84 C 0.6625(6) 0.6442(5) 0.324(2) 0.067(4) Uani 1 1 d . . . .
C28 C 0.3780(5) 0.3251(5) 0.3252(17) 0.061(3) Uani 1 1 d . . . .
C18 C 0.6013(5) 0.5764(5) 0.9350(19) 0.062(3) Uani 1 1 d . . . .
H18A H 0.588421 0.552973 0.861040 0.074 Uiso 1 1 calc R U . .
H18B H 0.596459 0.567508 1.052940 0.074 Uiso 1 1 calc R U . .
C5 C 0.6170(5) 0.6392(4) 0.819(2) 0.060(3) Uani 1 1 d . . . .
C14 C 0.5876(4) 0.6790(4) 0.906(2) 0.059(3) Uani 1 1 d . . . .
C78 C 0.4796(6) 0.3057(5) 1.016(2) 0.075(4) Uani 1 1 d . . . .
H78A H 0.474403 0.298256 0.897784 0.113 Uiso 1 1 calc R U . .
H78B H 0.457182 0.286636 1.083631 0.113 Uiso 1 1 calc R U . .
H78C H 0.503590 0.305587 1.051231 0.113 Uiso 1 1 calc R U . .
C73 C 0.2814(5) 0.3625(6) 0.953(2) 0.073(4) Uani 1 1 d . . . .
C4 C 0.6187(5) 0.6748(5) 0.831(2) 0.067(4) Uani 1 1 d . . . .
C70 C 0.2740(4) 0.2617(4) 0.9025(18) 0.059(3) Uani 1 1 d . . . .
C40 C 0.2864(5) 0.3645(5) 0.433(2) 0.070(4) Uani 1 1 d . . . .
H40A H 0.281809 0.369546 0.549527 0.084 Uiso 1 1 calc R U . .
H40B H 0.273025 0.373973 0.355974 0.084 Uiso 1 1 calc R U . .
C60 C 0.3099(5) 0.3283(4) 0.822(2) 0.062(3) Uani 1 1 d . . . .
C67 C 0.3465(5) 0.2601(4) 0.905(2) 0.062(3) Uani 1 1 d . . . .
C20 C 0.6802(6) 0.6009(6) 0.949(2) 0.076(4) Uani 1 1 d . . . .
C41 C 0.2719(5) 0.3200(5) 0.4039(19) 0.062(3) Uani 1 1 d . . . .
C38 C 0.3643(5) 0.4190(5) 0.4511(19) 0.065(4) Uani 1 1 d . . . .
C36 C 0.4061(5) 0.3895(5) 0.3969(18) 0.064(3) Uani 1 1 d . . . .
C89 C 0.5915(6) 0.6094(6) 0.400(2) 0.075(5) Uani 1 1 d . . . .
C11 C 0.6901(4) 0.7726(5) 0.960(2) 0.077(4) Uani 1 1 d . . . .
C98 C 0.7002(6) 0.7742(5) 0.446(2) 0.075(4) Uani 1 1 d . . . .
H98A H 0.702939 0.782106 0.565383 0.090 Uiso 1 1 calc R U . .
H98B H 0.710510 0.798100 0.375215 0.090 Uiso 1 1 calc R U . .
C87 C 0.6565(5) 0.7124(5) 0.3259(19) 0.064(3) Uani 1 1 d . . . .
C61 C 0.3470(4) 0.3636(4) 0.8227(17) 0.055(3) Uani 1 1 d . . . .
C91 C 0.6344(4) 0.5803(5) 0.451(2) 0.071(4) Uani 1 1 d . . . .
C115 C 0.3787(6) 0.6109(4) 0.250(3) 0.080(5) Uani 1 1 d . . . .
C105 C 0.6873(8) 0.5508(9) 0.503(3) 0.107(8) Uani 1 1 d . . . .
H10A H 0.693965 0.556872 0.384229 0.160 Uiso 1 1 calc R U . .
H10B H 0.689961 0.528029 0.534460 0.160 Uiso 1 1 calc R U . .
H10C H 0.705212 0.573701 0.570783 0.160 Uiso 1 1 calc R U . .
C143 C 0.6234(5) 0.3889(5) 0.255(2) 0.077(4) Uani 1 1 d . . . .
C66 C 0.3886(4) 0.2730(4) 0.944(2) 0.064(3) Uani 1 1 d . . . .
H66A H 0.398662 0.259316 0.871724 0.077 Uiso 1 1 calc R U . .
H66B H 0.392124 0.268382 1.062495 0.077 Uiso 1 1 calc R U . .
C72 C 0.2777(5) 0.3271(5) 0.8941(18) 0.065(4) Uani 1 1 d . . . .
C75 C 0.3544(5) 0.3979(5) 0.8926(19) 0.063(3) Uani 1 1 d . . . .
C16 C 0.5547(4) 0.6089(5) 0.955(2) 0.064(3) Uani 1 1 d . . . .
C50 C 0.3139(8) 0.4500(6) 0.505(3) 0.104(8) Uani 1 1 d . . . .
H50A H 0.305847 0.440893 0.389614 0.157 Uiso 1 1 calc R U . .
H50B H 0.312487 0.474100 0.523552 0.157 Uiso 1 1 calc R U . .
H50C H 0.296140 0.429463 0.582868 0.157 Uiso 1 1 calc R U . .
C7 C 0.7220(5) 0.6735(6) 0.895(2) 0.068(4) Uani 1 1 d . . . .
C34 C 0.4127(5) 0.3317(5) 0.4010(18) 0.063(3) Uani 1 1 d . . . .
C90 C 0.5980(5) 0.5794(4) 0.4418(18) 0.065(3) Uani 1 1 d . . . .
C65 C 0.4100(4) 0.3192(4) 0.902(2) 0.061(3) Uani 1 1 d . . . .
C33 C 0.3429(5) 0.2878(5) 0.326(2) 0.063(3) Uani 1 1 d . . . .
C31 C 0.3024(5) 0.3181(4) 0.3250(17) 0.057(3) Uani 1 1 d . . . .
C69 C 0.2739(4) 0.2288(4) 0.958(2) 0.062(3) Uani 1 1 d . . . .
C83 C 0.6239(5) 0.6402(4) 0.3195(18) 0.059(3) Uani 1 1 d . . . .
C9 C 0.7256(4) 0.7372(5) 0.9029(19) 0.060(3) Uani 1 1 d . . . .
C26 C 0.6302(6) 0.5193(6) 1.007(3) 0.086(5) Uani 1 1 d . . . .
H26A H 0.623626 0.517309 0.887471 0.130 Uiso 1 1 calc R U . .
H26B H 0.611820 0.524400 1.070605 0.130 Uiso 1 1 calc R U . .
H26C H 0.628219 0.494555 1.044631 0.130 Uiso 1 1 calc R U . .
C93 C 0.7139(4) 0.6361(4) 0.431(2) 0.067(4) Uani 1 1 d . . . .
H93A H 0.719319 0.631360 0.547145 0.080 Uiso 1 1 calc R U . .
H93B H 0.726852 0.626469 0.352719 0.080 Uiso 1 1 calc R U . .
C99 C 0.6586(5) 0.7451(4) 0.4039(19) 0.061(3) Uani 1 1 d . . . .
C12 C 0.6540(5) 0.7401(5) 0.905(2) 0.066(4) Uani 1 1 d . . . .
C68 C 0.3106(5) 0.2273(5) 0.959(2) 0.069(4) Uani 1 1 d . . . .
C2 C 0.6904(5) 0.7084(5) 0.825(2) 0.067(4) Uani 1 1 d . . . .
C102 C 0.5871(4) 0.6685(4) 0.4044(18) 0.056(3) Uani 1 1 d . . . .
C58 C 0.3429(5) 0.2899(5) 0.831(2) 0.063(3) Uani 1 1 d . . . .
C95 C 0.7598(5) 0.7146(5) 0.466(2) 0.065(3) Uani 1 1 d . . . .
C74 C 0.3178(5) 0.3970(5) 0.953(2) 0.066(4) Uani 1 1 d . . . .
C71 C 0.2493(5) 0.2825(5) 0.935(3) 0.076(4) Uani 1 1 d . . . .
H71A H 0.240400 0.279056 1.052378 0.091 Uiso 1 1 calc R U . .
H71B H 0.225787 0.271311 0.860815 0.091 Uiso 1 1 calc R U . .
C30 C 0.3375(5) 0.3557(5) 0.3207(19) 0.061(3) Uani 1 1 d . . . .
C142 C 0.6111(5) 0.3518(4) 0.309(3) 0.083(5) Uani 1 1 d . . . .
C24 C 0.5193(5) 0.6913(6) 1.017(3) 0.079(5) Uani 1 1 d . . . .
H24A H 0.532577 0.702256 0.910379 0.118 Uiso 1 1 calc R U . .
H24B H 0.535329 0.708530 1.108772 0.118 Uiso 1 1 calc R U . .
H24C H 0.493366 0.689590 1.017016 0.118 Uiso 1 1 calc R U . .
C55 C 0.4961(8) 0.3445(7) 0.511(3) 0.092(6) Uani 1 1 d . . . .
H55A H 0.495843 0.352853 0.396046 0.138 Uiso 1 1 calc R U . .
H55B H 0.520542 0.343800 0.530940 0.138 Uiso 1 1 calc R U . .
H55C H 0.494773 0.363131 0.589061 0.138 Uiso 1 1 calc R U . .
C122 C 0.3357(5) 0.5815(5) 0.758(3) 0.082(5) Uani 1 1 d . . . .
C15 C 0.5563(4) 0.6465(4) 0.9573(18) 0.059(3) Uani 1 1 d . . . .
C10 C 0.7259(5) 0.7711(6) 0.956(2) 0.076(4) Uani 1 1 d . . . .
C44 C 0.2786(5) 0.2514(4) 0.406(2) 0.064(3) Uani 1 1 d . . . .
C64 C 0.4431(4) 0.3529(4) 0.9594(19) 0.061(3) Uani 1 1 d . . . .
C59 C 0.3086(5) 0.2915(5) 0.8273(19) 0.059(3) Uani 1 1 d . . . .
C103 C 0.5618(4) 0.6224(4) 0.4343(19) 0.061(3) Uani 1 1 d . . . .
H10D H 0.551794 0.616262 0.550534 0.073 Uiso 1 1 calc R U . .
H10E H 0.539201 0.609844 0.355760 0.073 Uiso 1 1 calc R U . .
C130 C 0.6357(6) 0.3805(5) 0.815(3) 0.081(5) Uani 1 1 d . . . .
C135 C 0.6006(6) 0.4348(7) 0.723(3) 0.087(5) Uani 1 1 d . . . .
H13C H 0.581404 0.408394 0.682413 0.130 Uiso 1 1 calc R U . .
H13D H 0.592808 0.453837 0.685728 0.130 Uiso 1 1 calc R U . .
H13E H 0.601164 0.434553 0.845942 0.130 Uiso 1 1 calc R U . .
C132 C 0.5934(5) 0.3521(5) 0.779(3) 0.074(4) Uani 1 1 d . . . .
H13F H 0.586684 0.353462 0.661057 0.089 Uiso 1 1 calc R U . .
H13G H 0.575712 0.356450 0.853390 0.089 Uiso 1 1 calc R U . .
C86 C 0.6939(6) 0.7155(6) 0.325(2) 0.073(4) Uani 1 1 d . . . .
C45 C 0.2994(7) 0.2258(6) 0.450(2) 0.083(5) Uani 1 1 d . . . .
H45A H 0.296023 0.218166 0.569857 0.099 Uiso 1 1 calc R U . .
H45B H 0.288956 0.201725 0.380238 0.099 Uiso 1 1 calc R U . .
C29 C 0.3743(4) 0.3594(4) 0.3226(19) 0.058(3) Uani 1 1 d . . . .
C57 C 0.3810(4) 0.3246(4) 0.8292(19) 0.057(3) Uani 1 1 d . . . .
C76 C 0.3987(4) 0.4236(4) 0.9356(19) 0.060(3) Uani 1 1 d . . . .
H76A H 0.412020 0.447448 0.864176 0.072 Uiso 1 1 calc R U . .
H76B H 0.402923 0.431448 1.054866 0.072 Uiso 1 1 calc R U . .
C63 C 0.4441(4) 0.3903(5) 0.9529(18) 0.059(3) Uani 1 1 d . . . .
C97 C 0.7219(5) 0.7506(5) 0.409(2) 0.071(4) Uani 1 1 d . . . .
C37 C 0.4027(5) 0.4215(5) 0.449(2) 0.065(3) Uani 1 1 d . . . .
C48 C 0.4117(5) 0.2965(5) 0.454(2) 0.068(4) Uani 1 1 d . . . .
C82 C 0.3659(7) 0.4786(5) 1.000(3) 0.100(7) Uani 1 1 d . . . .
H82A H 0.368396 0.503087 1.044711 0.149 Uiso 1 1 calc R U . .
H82B H 0.385283 0.473329 1.054577 0.149 Uiso 1 1 calc R U . .
H82C H 0.370704 0.481265 0.879297 0.149 Uiso 1 1 calc R U . .
C32 C 0.3056(5) 0.2850(4) 0.3275(19) 0.065(4) Uani 1 1 d . . . .
C62 C 0.4118(4) 0.3947(4) 0.8959(18) 0.053(3) Uani 1 1 d . . . .
C108 C 0.6073(6) 0.8017(5) 0.382(2) 0.078(4) Uani 1 1 d . . . .
H10F H 0.626404 0.808797 0.291077 0.117 Uiso 1 1 calc R U . .
H10G H 0.606957 0.825377 0.420555 0.117 Uiso 1 1 calc R U . .
H10H H 0.580943 0.782105 0.342692 0.117 Uiso 1 1 calc R U . .
C100 C 0.6210(5) 0.7385(5) 0.456(2) 0.066(3) Uani 1 1 d . . . .
C22 C 0.8096(7) 0.8050(9) 1.013(5) 0.133(12) Uani 1 1 d . . . .
H22A H 0.827438 0.824623 0.931765 0.199 Uiso 1 1 calc R U . .
H22B H 0.800235 0.778398 0.968961 0.199 Uiso 1 1 calc R U . .
H22C H 0.823761 0.808282 1.118317 0.199 Uiso 1 1 calc R U . .
C47 C 0.3785(5) 0.2606(5) 0.456(2) 0.070(4) Uani 1 1 d . . . .
C145 C 0.5782(5) 0.4267(5) 0.294(2) 0.080(4) Uani 1 1 d . . . .
H14A H 0.559016 0.433139 0.246381 0.120 Uiso 1 1 calc R U . .
H14B H 0.567546 0.411505 0.397187 0.120 Uiso 1 1 calc R U . .
H14C H 0.602883 0.451141 0.318647 0.120 Uiso 1 1 calc R U . .
C140 C 0.5898(5) 0.2823(4) 0.311(3) 0.072(4) Uani 1 1 d . . . .
C35 C 0.4380(5) 0.3770(5) 0.4328(19) 0.064(3) Uani 1 1 d . . . .
H35A H 0.460610 0.389878 0.354663 0.077 Uiso 1 1 calc R U . .
H35B H 0.447761 0.382953 0.549460 0.077 Uiso 1 1 calc R U . .
C21 C 0.7183(5) 0.6377(5) 0.949(2) 0.069(4) Uani 1 1 d . . . .
C23 C 0.7128(6) 0.8519(5) 0.882(3) 0.084(5) Uani 1 1 d . . . .
H23A H 0.693903 0.846107 0.791174 0.126 Uiso 1 1 calc R U . .
H23B H 0.736048 0.851459 0.839568 0.126 Uiso 1 1 calc R U . .
H23C H 0.720859 0.878125 0.928429 0.126 Uiso 1 1 calc R U . .
C52 C 0.1691(8) 0.2799(8) 0.373(3) 0.103(7) Uani 1 1 d . . . .
H52A H 0.144933 0.279675 0.408368 0.155 Uiso 1 1 calc R U . .
H52B H 0.183849 0.301792 0.295386 0.155 Uiso 1 1 calc R U . .
H52C H 0.162032 0.254839 0.317800 0.155 Uiso 1 1 calc R U . .
C42 C 0.2411(4) 0.2856(5) 0.464(2) 0.067(4) Uani 1 1 d . . . .
C94 C 0.7285(5) 0.6801(5) 0.402(2) 0.064(3) Uani 1 1 d . . . .
C101 C 0.5852(5) 0.7013(5) 0.453(2) 0.063(3) Uani 1 1 d . . . .
C114 C 0.3355(4) 0.5807(4) 0.258(3) 0.081(5) Uani 1 1 d . . . .
C8 C 0.7514(4) 0.7161(5) 0.939(2) 0.068(4) Uani 1 1 d . . . .
H8A H 0.775020 0.726892 0.865665 0.082 Uiso 1 1 calc R U . .
H8B H 0.759729 0.718929 1.057051 0.082 Uiso 1 1 calc R U . .
C43 C 0.2441(6) 0.2495(5) 0.458(2) 0.073(4) Uani 1 1 d . . . .
C13 C 0.6096(4) 0.7253(5) 0.940(2) 0.065(3) Uani 1 1 d . . . .
H13A H 0.599509 0.738318 0.864690 0.078 Uiso 1 1 calc R U . .
H13B H 0.605718 0.730740 1.057413 0.078 Uiso 1 1 calc R U . .
C46 C 0.3423(6) 0.2550(5) 0.409(2) 0.071(4) Uani 1 1 d . . . .
C139 C 0.5813(6) 0.2457(5) 0.255(2) 0.074(4) Uani 1 1 d . . . .
C125 C 0.3062(5) 0.6260(5) 0.898(2) 0.073(4) Uani 1 1 d . . . .
C81 C 0.2237(6) 0.3807(6) 0.862(3) 0.082(5) Uani 1 1 d . . . .
H81A H 0.226121 0.368540 0.758883 0.123 Uiso 1 1 calc R U . .
H81B H 0.240483 0.409501 0.854339 0.123 Uiso 1 1 calc R U . .
H81C H 0.196091 0.373964 0.876910 0.123 Uiso 1 1 calc R U . .
C138 C 0.6386(5) 0.3454(4) 0.397(2) 0.070(4) Uani 1 1 d . . . .
C134 C 0.5667(6) 0.2731(6) 0.750(2) 0.083(5) Uani 1 1 d . . . .
C53 C 0.2103(9) 0.1672(6) 0.521(4) 0.118(9) Uani 1 1 d . . . .
H53A H 0.217909 0.167247 0.403806 0.177 Uiso 1 1 calc R U . .
H53B H 0.186213 0.142249 0.545469 0.177 Uiso 1 1 calc R U . .
H53C H 0.231682 0.170162 0.594313 0.177 Uiso 1 1 calc R U . .
C117 C 0.2771(6) 0.5005(6) 0.235(3) 0.086(5) Uani 1 1 d . . . .
H11A H 0.255275 0.500372 0.173901 0.129 Uiso 1 1 calc R U . .
H11B H 0.276251 0.507128 0.352375 0.129 Uiso 1 1 calc R U . .
H11C H 0.274641 0.474340 0.227536 0.129 Uiso 1 1 calc R U . .
C107 C 0.7885(8) 0.8317(6) 0.513(3) 0.097(6) Uani 1 1 d . . . .
H10I H 0.773619 0.826676 0.409067 0.146 Uiso 1 1 calc R U . .
H10J H 0.813672 0.856550 0.503984 0.146 Uiso 1 1 calc R U . .
H10K H 0.773126 0.833575 0.606157 0.146 Uiso 1 1 calc R U . .
S34 S 0.8598(3) 0.9354(3) 0.656(3) 0.232(7) Uani 1 1 d D U . .
C144 C 0.5001(6) 0.2226(5) 0.229(3) 0.089(5) Uani 1 1 d . . . .
H14D H 0.475592 0.197592 0.247539 0.133 Uiso 1 1 calc R U . .
H14E H 0.495242 0.238798 0.149432 0.133 Uiso 1 1 calc R U . .
H14F H 0.509533 0.236782 0.334914 0.133 Uiso 1 1 calc R U . .
C124 C 0.3463(5) 0.6385(4) 0.893(2) 0.072(4) Uani 1 1 d . . . .
C39 C 0.3316(5) 0.3847(4) 0.393(2) 0.061(3) Uani 1 1 d . . . .
C112 C 0.2644(4) 0.5745(5) 0.272(2) 0.066(3) Uani 1 1 d . . . .
H11D H 0.247312 0.551881 0.345653 0.079 Uiso 1 1 calc R U . .
H11E H 0.258224 0.566104 0.153809 0.079 Uiso 1 1 calc R U . .
C131 C 0.6636(7) 0.4183(6) 0.750(3) 0.085(5) Uani 1 1 d . . . .
C27 C 0.7776(6) 0.6226(7) 0.858(3) 0.094(7) Uani 1 1 d . . . .
H27A H 0.767685 0.628771 0.756259 0.141 Uiso 1 1 calc R U . .
H27B H 0.767780 0.594166 0.862948 0.141 Uiso 1 1 calc R U . .
H27C H 0.806509 0.636996 0.856620 0.141 Uiso 1 1 calc R U . .
C129 C 0.6525(5) 0.3609(5) 0.893(2) 0.073(4) Uani 1 1 d . . . .
C148 C 0.9490(6) 0.9210(5) 0.863(3) 0.213(10) Uani 1 1 d D U A 1
C121 C 0.2929(5) 0.5675(5) 0.754(3) 0.080(5) Uani 1 1 d . . . .
C113 C 0.3074(4) 0.5904(5) 0.310(3) 0.080(5) Uani 1 1 d . . . .
C137 C 0.6263(4) 0.3055(4) 0.398(2) 0.069(4) Uani 1 1 d . . . .
C104 C 0.5434(6) 0.5022(5) 0.358(3) 0.086(5) Uani 1 1 d . . . .
H10L H 0.544533 0.516628 0.256133 0.130 Uiso 1 1 calc R U . .
H10M H 0.516832 0.479426 0.371433 0.130 Uiso 1 1 calc R U . .
H10N H 0.562642 0.493127 0.350332 0.130 Uiso 1 1 calc R U . .
C54 C 0.3929(7) 0.1999(6) 0.387(2) 0.084(5) Uani 1 1 d . . . .
H54A H 0.373483 0.191380 0.296141 0.125 Uiso 1 1 calc R U . .
H54B H 0.395487 0.177377 0.424425 0.125 Uiso 1 1 calc R U . .
H54C H 0.418551 0.220889 0.346285 0.125 Uiso 1 1 calc R U . .
C120 C 0.2792(4) 0.5893(4) 0.811(3) 0.085(6) Uani 1 1 d . . . .
C136 C 0.4856(6) 0.2317(5) 0.784(3) 0.080(5) Uani 1 1 d . . . .
H13H H 0.461588 0.232774 0.759230 0.120 Uiso 1 1 calc R U . .
H13I H 0.494004 0.240375 0.898772 0.120 Uiso 1 1 calc R U . .
H13J H 0.480235 0.204524 0.769825 0.120 Uiso 1 1 calc R U . .
C119 C 0.2423(5) 0.5927(5) 0.777(2) 0.071(4) Uani 1 1 d . . . .
H11I H 0.220287 0.575072 0.851692 0.085 Uiso 1 1 calc R U . .
H11J H 0.233636 0.586104 0.659201 0.085 Uiso 1 1 calc R U . .
C141 C 0.5741(4) 0.3103(6) 0.276(2) 0.075(4) Uani 1 1 d . . . .
H14G H 0.552121 0.305260 0.352680 0.090 Uiso 1 1 calc R U . .
H14H H 0.564844 0.307826 0.159050 0.090 Uiso 1 1 calc R U . .
C126 C 0.2553(5) 0.4860(5) 0.783(2) 0.074(4) Uani 1 1 d . . . .
H12A H 0.234218 0.460389 0.743074 0.111 Uiso 1 1 calc R U . .
H12B H 0.248469 0.491127 0.895098 0.111 Uiso 1 1 calc R U . .
H12C H 0.280164 0.485683 0.789081 0.111 Uiso 1 1 calc R U . .
C110 C 0.2928(4) 0.6392(5) 0.398(2) 0.071(4) Uani 1 1 d . . . .
C17 C 0.5857(4) 0.6050(5) 0.899(2) 0.063(3) Uani 1 1 d . . . .
C151 C 0.9250(7) 0.9802(7) 0.823(3) 0.219(10) Uani 1 1 d D U A 1
C109 C 0.5029(6) 0.6538(5) 0.511(3) 0.078(4) Uani 1 1 d . . . .
H10O H 0.479037 0.652128 0.558797 0.118 Uiso 1 1 calc R U . .
H10P H 0.499249 0.648293 0.391149 0.118 Uiso 1 1 calc R U . .
H10Q H 0.508056 0.634335 0.566150 0.118 Uiso 1 1 calc R U . .
C149 C 0.9135(6) 0.9124(6) 0.776(3) 0.233(9) Uani 1 1 d D U A 1
C127 C 0.3985(6) 0.5640(5) 0.722(3) 0.082(5) Uani 1 1 d . . . .
H12D H 0.408144 0.548392 0.663574 0.124 Uiso 1 1 calc R U . .
H12E H 0.416789 0.592172 0.702789 0.124 Uiso 1 1 calc R U . .
H12F H 0.396615 0.558361 0.841827 0.124 Uiso 1 1 calc R U . .
C128 C 0.6933(5) 0.3744(5) 0.894(3) 0.078(5) Uani 1 1 d . . . .
C133 C 0.5917(4) 0.3113(5) 0.819(3) 0.082(5) Uani 1 1 d . . . .
C152 C 0.9277(8) 1.0216(8) 0.786(7) 0.212(13) Uani 1 1 d . U A 1
H15A H 0.906985 1.024380 0.845537 0.255 Uiso 1 1 calc R U A 1
H15B H 0.926262 1.025934 0.664431 0.255 Uiso 1 1 calc R U A 1
C80 C 0.1936(7) 0.1946(7) 1.031(3) 0.096(6) Uani 1 1 d . . . .
H80A H 0.169821 0.172536 1.080379 0.144 Uiso 1 1 calc R U . .
H80B H 0.199690 0.219173 1.088985 0.144 Uiso 1 1 calc R U . .
H80C H 0.188972 0.196942 0.912322 0.144 Uiso 1 1 calc R U . .
C111 C 0.3226(5) 0.6262(4) 0.398(2) 0.067(4) Uani 1 1 d . . . .
C77 C 0.5166(6) 0.4547(7) 0.875(3) 0.094(6) Uani 1 1 d . . . .
H77A H 0.503680 0.463192 0.793603 0.141 Uiso 1 1 calc R U . .
H77B H 0.522041 0.435139 0.823755 0.141 Uiso 1 1 calc R U . .
H77C H 0.541471 0.477551 0.911873 0.141 Uiso 1 1 calc R U . .
C118 C 0.4218(7) 0.5743(5) 0.283(3) 0.091(6) Uani 1 1 d . . . .
H11F H 0.445879 0.574296 0.247835 0.137 Uiso 1 1 calc R U . .
H11G H 0.399660 0.547042 0.285028 0.137 Uiso 1 1 calc R U . .
H11H H 0.425746 0.585714 0.395414 0.137 Uiso 1 1 calc R U . .
C79 C 0.2894(5) 0.1498(5) 0.882(2) 0.075(4) Uani 1 1 d . . . .
H79A H 0.305257 0.161126 0.781218 0.112 Uiso 1 1 calc R U . .
H79B H 0.262128 0.143446 0.861093 0.112 Uiso 1 1 calc R U . .
H79C H 0.289606 0.125580 0.912830 0.112 Uiso 1 1 calc R U . .
C123 C 0.3615(4) 0.6188(5) 0.816(2) 0.071(4) Uani 1 1 d . . . .
C49 C 0.4555(5) 0.4986(5) 0.365(2) 0.074(4) Uani 1 1 d . . . .
H49A H 0.455184 0.485530 0.259869 0.111 Uiso 1 1 calc R U . .
H49B H 0.481860 0.521528 0.382555 0.111 Uiso 1 1 calc R U . .
H49C H 0.435948 0.507227 0.359924 0.111 Uiso 1 1 calc R U . .
C106 C 0.8276(8) 0.7179(9) 0.378(3) 0.100(6) Uani 1 1 d . . . .
H10R H 0.839051 0.744652 0.332950 0.150 Uiso 1 1 calc R U . .
H10S H 0.810690 0.698684 0.293964 0.150 Uiso 1 1 calc R U . .
H10T H 0.848903 0.712686 0.409221 0.150 Uiso 1 1 calc R U . .
C116 C 0.3888(5) 0.6481(6) 0.310(2) 0.075(4) Uani 1 1 d . . . .
C25 C 0.4817(6) 0.5449(7) 0.873(3) 0.095(6) Uani 1 1 d . . . .
H25A H 0.496199 0.541210 0.780975 0.142 Uiso 1 1 calc R U . .
H25B H 0.472282 0.562686 0.836792 0.142 Uiso 1 1 calc R U . .
H25C H 0.459116 0.519254 0.904062 0.142 Uiso 1 1 calc R U . .
C146 C 0.9599(6) 0.9873(6) 0.910(4) 0.205(10) Uani 1 1 d D U A 1
C147 C 0.9725(6) 0.9591(5) 0.930(4) 0.200(10) Uani 1 1 d D U A 1
C150 C 0.9011(6) 0.9408(8) 0.756(3) 0.233(9) Uani 1 1 d D U A 1
S33 S 0.8806(4) 0.8671(3) 0.687(3) 0.263(8) Uani 1 1 d D U . .
S35 S 0.0956(7) 0.1416(5) 0.173(4) 0.313(11) Uani 1 1 d D U . .
C163 C 0.0032(13) 0.0876(10) 0.262(7) 0.201(12) Uani 1 1 d D U B 1
H16A H 0.002977 0.086913 0.137724 0.241 Uiso 1 1 calc R U B 1
H16B H 0.004514 0.112158 0.302258 0.241 Uiso 1 1 calc R U B 1
C158 C 0.0177(8) 0.0411(7) 0.421(4) 0.177(9) Uani 1 1 d D U B 1
C159 C 0.0352(9) 0.0801(7) 0.340(4) 0.202(10) Uani 1 1 d D U B 1
C160 C 0.0758(12) 0.0982(11) 0.260(6) 0.241(10) Uani 1 1 d D U B 1
C157 C 0.0405(8) 0.0192(7) 0.428(5) 0.170(9) Uani 1 1 d D U B 1
S36 S 0.1436(5) 0.0982(6) 0.194(3) 0.285(10) Uani 1 1 d D U . .
C161 C 0.0974(11) 0.0756(11) 0.267(6) 0.230(10) Uani 1 1 d D U B 1
C162 C 0.0801(8) 0.0363(9) 0.353(5) 0.188(10) Uani 1 1 d D U B 1
C156 C 0.8660(6) 0.9840(7) 0.693(4) 0.103(6) Uani 1 1 d D U C 2
H15C H 0.8719(12) 0.9909(13) 0.82(2) 0.154 Uiso 1 1 calc R U C 2
H15D H 0.841(4) 0.9839(6) 0.662(6) 0.154 Uiso 1 1 calc R U C 2
H15E H 0.888(4) 1.004(3) 0.624(11) 0.154 Uiso 1 1 calc R U C 2
C166 C 0.1714(8) 0.0786(12) 0.295(7) 0.244(18) Uani 1 1 d D U . .
H16C H 0.198482 0.092081 0.250979 0.366 Uiso 1 1 calc R U . .
H16D H 0.172018 0.082974 0.415643 0.366 Uiso 1 1 calc R U . .
H16E H 0.158945 0.050258 0.271995 0.366 Uiso 1 1 calc R U . .
C154 C 0.8984(9) 0.8304(8) 0.782(8) 0.21(2) Uani 1 1 d . . . .
H15F H 0.881464 0.803672 0.738897 0.250 Uiso 1 1 calc R U . .
H15G H 0.925850 0.839825 0.749587 0.250 Uiso 1 1 calc R U . .
H15H H 0.896491 0.830113 0.904622 0.250 Uiso 1 1 calc R U . .
C164 C 0.0431(8) 0.1429(5) 0.187(4) 0.118(11) Uani 1 1 d . . D 2
H16F H 0.025002 0.122472 0.265470 0.178 Uiso 1 1 calc R U D 2
H16G H 0.030813 0.137940 0.076544 0.178 Uiso 1 1 calc R U D 2
H16H H 0.048616 0.168898 0.227436 0.178 Uiso 1 1 calc R U D 2

loop_
_atom_site_aniso_label
_atom_site_aniso_U_11
_atom_site_aniso_U_22
_atom_site_aniso_U_33
_atom_site_aniso_U_23
_atom_site_aniso_U_13
_atom_site_aniso_U_12
S27 0.062(2) 0.059(2) 0.087(2) -0.0043(17) -0.0048(17) 0.0282(17)
S13 0.065(2) 0.0545(19) 0.090(2) -0.0024(16) -0.0045(17) 0.0314(17)
S28 0.076(3) 0.065(2) 0.097(3) 0.0073(19) 0.004(2) 0.044(2)
S12 0.077(2) 0.075(3) 0.087(2) 0.0046(19) -0.0001(19) 0.054(2)
S14 0.066(2) 0.062(2) 0.086(2) -0.0040(17) -0.0083(17) 0.0377(18)
S6 0.070(2) 0.096(3) 0.084(2) -0.006(2) -0.0032(18) 0.060(2)
S11 0.098(3) 0.067(2) 0.080(2) 0.0006(17) -0.002(2) 0.058(2)
S26 0.061(2) 0.0550(19) 0.122(3) -0.0001(19) 0.000(2) 0.0335(17)
S15 0.072(2) 0.0542(19) 0.086(2) -0.0047(16) -0.0040(18) 0.0351(18)
S7 0.068(2) 0.0494(17) 0.083(2) 0.0011(15) 0.0002(17) 0.0290(16)
S18 0.087(3) 0.076(3) 0.096(3) 0.000(2) 0.001(2) 0.060(2)
S5 0.083(3) 0.082(3) 0.095(3) 0.003(2) -0.002(2) 0.058(2)
S3 0.0533(18) 0.060(2) 0.088(2) 0.0074(16) 0.0073(15) 0.0337(16)
S31 0.081(3) 0.063(2) 0.088(2) -0.0009(18) 0.0031(19) 0.047(2)
S25 0.0494(18) 0.0535(19) 0.127(4) -0.0030(19) -0.0044(19) 0.0241(15)
S4 0.0583(19) 0.062(2) 0.085(2) 0.0005(16) 0.0032(16) 0.0331(17)
S24 0.052(2) 0.067(2) 0.127(3) 0.008(2) -0.0016(19) 0.0285(18)
S9 0.059(2) 0.072(2) 0.089(3) -0.0016(19) 0.0010(17) 0.0314(19)
S23 0.066(2) 0.065(2) 0.137(4) 0.006(2) 0.000(2) 0.040(2)
S32 0.072(2) 0.074(2) 0.085(2) -0.0052(18) -0.0019(18) 0.049(2)
S17 0.074(3) 0.090(3) 0.085(2) 0.004(2) 0.0001(19) 0.059(2)
S29 0.070(2) 0.082(3) 0.090(3) 0.006(2) 0.0019(19) 0.044(2)
S16 0.065(2) 0.072(3) 0.098(3) 0.001(2) 0.004(2) 0.029(2)
S30 0.085(3) 0.067(3) 0.107(3) 0.006(2) 0.006(2) 0.034(2)
S1 0.062(2) 0.068(2) 0.098(3) 0.004(2) -0.002(2) 0.0252(19)
S20 0.0490(17) 0.0582(19) 0.125(3) 0.0045(19) 0.0013(18) 0.0306(16)
S2 0.064(2) 0.057(2) 0.088(2) 0.0046(17) 0.0067(17) 0.0304(17)
S8 0.075(2) 0.0488(18) 0.096(3) -0.0087(16) -0.0044(19) 0.0355(17)
S10 0.083(3) 0.063(2) 0.108(3) -0.004(2) -0.004(2) 0.025(2)
S19 0.0524(18) 0.0476(17) 0.132(4) -0.0051(19) -0.0039(19) 0.0236(15)
S21 0.065(2) 0.0488(19) 0.124(3) -0.0025(19) -0.010(2) 0.0266(17)
S22 0.062(2) 0.059(2) 0.123(4) -0.008(2) -0.002(2) 0.0326(18)
C6 0.041(6) 0.053(7) 0.079(8) -0.005(6) -0.004(5) 0.030(6)
C92 0.057(7) 0.059(7) 0.067(7) 0.002(6) 0.002(5) 0.035(6)
C19 0.062(8) 0.066(8) 0.069(8) -0.009(6) 0.000(6) 0.036(7)
C85 0.063(8) 0.055(7) 0.072(8) 0.005(6) 0.015(6) 0.037(7)
C88 0.076(9) 0.064(8) 0.057(7) 0.001(6) -0.003(6) 0.047(7)
C3 0.060(8) 0.056(7) 0.067(8) 0.003(6) 0.006(6) 0.031(6)
C96 0.088(12) 0.079(11) 0.088(11) 0.023(9) 0.025(9) 0.052(10)
C56 0.063(8) 0.070(9) 0.078(9) -0.001(7) -0.004(7) 0.044(7)
C1 0.043(6) 0.054(7) 0.076(8) 0.004(6) 0.009(5) 0.025(6)
C84 0.086(11) 0.063(8) 0.081(9) -0.002(7) -0.007(8) 0.059(8)
C28 0.067(9) 0.073(9) 0.057(7) -0.005(6) -0.009(6) 0.044(7)
C18 0.058(7) 0.056(7) 0.071(8) -0.002(6) 0.000(6) 0.028(6)
C5 0.056(7) 0.053(7) 0.079(8) 0.006(6) 0.015(6) 0.032(6)
C14 0.045(6) 0.053(7) 0.088(9) 0.007(6) 0.006(6) 0.031(6)
C78 0.077(10) 0.070(9) 0.091(11) 0.003(8) 0.001(8) 0.045(8)
C73 0.076(10) 0.084(11) 0.084(10) -0.001(8) 0.008(8) 0.058(9)
C4 0.059(8) 0.079(10) 0.068(8) -0.004(7) -0.002(6) 0.039(8)
C70 0.048(6) 0.064(8) 0.066(7) -0.005(6) -0.013(5) 0.028(6)
C40 0.084(10) 0.054(7) 0.091(10) 0.005(7) -0.010(8) 0.049(8)
C60 0.059(8) 0.049(7) 0.087(9) -0.012(6) -0.016(6) 0.034(6)
C67 0.068(9) 0.050(7) 0.082(9) 0.000(6) -0.005(7) 0.039(7)
C20 0.076(10) 0.089(12) 0.087(10) -0.001(8) -0.002(8) 0.059(10)
C41 0.065(8) 0.064(8) 0.076(8) 0.001(6) -0.015(6) 0.046(7)
C38 0.083(10) 0.069(8) 0.076(8) 0.009(6) -0.011(7) 0.062(8)
C36 0.082(10) 0.075(9) 0.059(7) 0.010(6) 0.000(6) 0.057(8)
C89 0.101(13) 0.089(11) 0.074(9) -0.020(8) -0.021(8) 0.077(11)
C11 0.044(7) 0.072(10) 0.100(11) 0.019(8) 0.011(7) 0.018(7)
C98 0.086(11) 0.061(8) 0.091(10) 0.007(7) 0.006(8) 0.046(8)
C87 0.070(9) 0.065(8) 0.069(8) 0.011(6) 0.001(6) 0.043(7)
C61 0.055(7) 0.057(7) 0.060(7) 0.007(5) 0.005(5) 0.033(6)
C91 0.049(7) 0.060(8) 0.105(12) -0.017(8) -0.001(7) 0.027(7)
C115 0.076(10) 0.033(6) 0.138(15) 0.000(7) -0.017(9) 0.032(7)
C105 0.105(16) 0.127(19) 0.124(17) 0.052(15) 0.023(13) 0.084(16)
C143 0.051(8) 0.069(9) 0.093(11) -0.007(8) 0.019(7) 0.016(7)
C66 0.049(7) 0.055(7) 0.095(10) -0.012(7) 0.000(6) 0.031(6)
C72 0.072(9) 0.082(10) 0.060(7) 0.000(6) -0.006(6) 0.051(8)
C75 0.070(9) 0.064(8) 0.077(9) 0.001(6) 0.015(7) 0.050(7)
C16 0.046(6) 0.058(8) 0.083(9) 0.014(6) -0.003(6) 0.023(6)
C50 0.130(19) 0.059(10) 0.144(18) 0.007(11) 0.038(15) 0.062(12)
C7 0.063(8) 0.088(11) 0.067(8) 0.009(7) 0.014(6) 0.049(8)
C34 0.064(8) 0.079(9) 0.062(7) -0.007(6) -0.003(6) 0.048(8)
C90 0.076(9) 0.051(7) 0.063(7) -0.008(5) -0.014(6) 0.028(7)
C65 0.047(6) 0.055(7) 0.088(9) 0.011(6) 0.001(6) 0.032(6)
C33 0.056(7) 0.062(8) 0.081(9) -0.015(7) -0.010(6) 0.037(7)
C31 0.067(8) 0.050(7) 0.064(7) 0.001(5) 0.000(6) 0.037(6)
C69 0.056(7) 0.055(7) 0.073(8) -0.005(6) -0.005(6) 0.026(6)
C83 0.076(9) 0.046(7) 0.061(7) 0.005(5) -0.002(6) 0.035(7)
C9 0.040(6) 0.063(8) 0.073(8) 0.001(6) 0.002(5) 0.022(6)
C26 0.071(10) 0.082(11) 0.123(15) 0.016(10) 0.003(10) 0.052(9)
C93 0.054(7) 0.047(7) 0.103(11) -0.008(6) 0.014(7) 0.029(6)
C99 0.066(8) 0.049(7) 0.076(8) 0.011(6) -0.001(6) 0.035(6)
C12 0.053(8) 0.068(9) 0.088(10) 0.003(7) 0.003(7) 0.039(7)
C68 0.076(9) 0.068(9) 0.079(9) -0.027(7) -0.022(7) 0.049(8)
C2 0.049(7) 0.074(9) 0.073(8) 0.016(7) 0.006(6) 0.028(7)
C102 0.054(7) 0.049(6) 0.067(7) 0.001(5) 0.000(5) 0.026(6)
C58 0.056(7) 0.058(8) 0.079(9) -0.003(6) -0.005(6) 0.032(6)
C95 0.061(8) 0.060(8) 0.074(8) 0.008(6) 0.012(6) 0.030(7)
C74 0.071(9) 0.080(10) 0.078(9) 0.005(7) 0.004(7) 0.060(8)
C71 0.064(9) 0.058(8) 0.118(13) -0.014(8) -0.019(8) 0.039(7)
C30 0.072(9) 0.055(7) 0.072(8) -0.002(6) -0.004(6) 0.044(7)
C142 0.053(8) 0.027(6) 0.159(18) -0.006(7) -0.010(9) 0.013(6)
C24 0.062(9) 0.073(10) 0.110(13) -0.006(9) 0.013(8) 0.040(8)
C55 0.117(16) 0.086(13) 0.110(14) -0.013(10) -0.013(12) 0.079(13)
C122 0.057(9) 0.046(7) 0.141(16) 0.015(9) 0.007(9) 0.024(7)
C15 0.049(6) 0.048(6) 0.070(8) -0.005(5) -0.007(5) 0.018(5)
C10 0.064(9) 0.074(10) 0.090(10) -0.004(8) -0.004(7) 0.035(8)
C44 0.063(8) 0.050(7) 0.086(9) -0.004(6) -0.013(7) 0.034(6)
C64 0.058(7) 0.059(8) 0.079(8) 0.018(6) 0.017(6) 0.039(6)
C59 0.061(8) 0.064(8) 0.064(7) 0.000(6) -0.006(6) 0.042(7)
C103 0.053(7) 0.062(8) 0.071(8) 0.002(6) -0.001(6) 0.031(6)
C130 0.063(9) 0.045(7) 0.114(13) -0.016(8) -0.007(8) 0.011(7)
C135 0.065(9) 0.095(13) 0.112(14) 0.024(10) 0.014(9) 0.049(9)
C132 0.056(8) 0.052(8) 0.116(13) -0.011(8) -0.010(8) 0.027(7)
C86 0.080(10) 0.093(12) 0.067(8) 0.018(8) 0.017(7) 0.059(10)
C45 0.121(16) 0.074(10) 0.070(9) -0.014(7) 0.003(9) 0.061(11)
C29 0.045(6) 0.052(7) 0.072(8) -0.009(5) -0.007(5) 0.021(5)
C57 0.055(7) 0.047(6) 0.074(8) -0.003(5) 0.003(6) 0.030(6)
C76 0.061(7) 0.053(7) 0.073(8) 0.018(6) 0.000(6) 0.033(6)
C63 0.062(7) 0.070(8) 0.066(7) -0.010(6) -0.001(6) 0.048(7)
C97 0.065(9) 0.072(9) 0.075(9) -0.003(7) 0.012(7) 0.034(8)
C37 0.067(9) 0.066(8) 0.074(8) 0.004(6) 0.006(6) 0.042(7)
C48 0.061(8) 0.061(8) 0.097(10) 0.003(7) -0.001(7) 0.041(7)
C82 0.120(16) 0.053(8) 0.141(17) -0.042(10) -0.052(14) 0.055(10)
C32 0.087(10) 0.048(7) 0.062(7) -0.012(6) -0.007(7) 0.034(7)
C62 0.047(6) 0.037(5) 0.073(7) 0.006(5) 0.009(5) 0.021(5)
C108 0.085(11) 0.065(9) 0.105(11) 0.003(8) 0.009(9) 0.053(9)
C100 0.069(9) 0.060(8) 0.086(9) -0.006(7) 0.000(7) 0.045(7)
C22 0.049(10) 0.11(2) 0.23(4) -0.03(2) -0.007(14) 0.036(12)
C47 0.073(9) 0.063(8) 0.082(9) 0.011(7) 0.001(7) 0.041(8)
C145 0.056(8) 0.063(9) 0.109(12) 0.014(8) 0.005(8) 0.021(7)
C140 0.059(8) 0.041(6) 0.119(12) 0.009(7) 0.010(8) 0.027(6)
C35 0.076(9) 0.073(9) 0.064(7) -0.006(6) 0.001(6) 0.053(8)
C21 0.060(8) 0.076(10) 0.082(9) 0.013(7) 0.019(7) 0.042(8)
C23 0.090(12) 0.052(8) 0.110(13) 0.009(8) -0.004(10) 0.035(8)
C52 0.119(18) 0.097(15) 0.076(11) 0.007(10) 0.004(11) 0.041(14)
C42 0.040(6) 0.058(8) 0.091(10) 0.002(7) -0.007(6) 0.015(6)
C94 0.070(9) 0.059(8) 0.075(8) 0.011(6) 0.019(7) 0.040(7)
C101 0.065(8) 0.058(8) 0.079(8) 0.010(6) 0.001(6) 0.041(7)
C114 0.046(7) 0.036(6) 0.170(18) 0.001(8) -0.001(8) 0.029(6)
C8 0.050(7) 0.075(9) 0.074(8) -0.011(7) 0.007(6) 0.026(7)
C43 0.085(11) 0.063(8) 0.090(10) -0.007(7) -0.029(8) 0.051(8)
C13 0.052(7) 0.064(8) 0.089(9) 0.012(7) 0.001(6) 0.037(6)
C46 0.081(11) 0.067(9) 0.071(9) -0.003(7) 0.005(7) 0.042(8)
C139 0.086(11) 0.063(9) 0.085(10) -0.014(7) -0.018(8) 0.047(9)
C125 0.044(7) 0.055(8) 0.106(11) -0.018(7) -0.008(7) 0.015(6)
C81 0.080(11) 0.075(10) 0.108(13) -0.016(9) -0.017(9) 0.051(9)
C138 0.055(8) 0.048(7) 0.108(11) -0.002(7) 0.002(7) 0.028(6)
C134 0.088(12) 0.077(10) 0.098(12) 0.042(9) 0.038(9) 0.051(10)
C53 0.12(2) 0.047(9) 0.15(2) 0.007(11) 0.004(16) 0.015(11)
C117 0.064(10) 0.078(11) 0.116(14) -0.029(10) -0.010(9) 0.036(9)
C107 0.100(15) 0.070(11) 0.120(16) -0.029(10) -0.020(12) 0.040(11)
S34 0.079(4) 0.113(6) 0.50(2) 0.008(10) 0.006(8) 0.043(4)
C144 0.070(10) 0.046(8) 0.133(16) -0.013(8) -0.020(10) 0.016(7)
C124 0.061(8) 0.048(7) 0.113(12) -0.016(7) -0.007(8) 0.033(7)
C39 0.053(7) 0.053(7) 0.076(8) -0.004(6) -0.003(6) 0.025(6)
C112 0.048(7) 0.056(8) 0.088(10) -0.012(7) -0.007(6) 0.022(6)
C131 0.084(12) 0.070(10) 0.104(13) 0.001(9) 0.010(10) 0.040(10)
C27 0.062(9) 0.107(14) 0.149(17) -0.043(12) -0.028(10) 0.069(10)
C129 0.058(8) 0.073(10) 0.090(10) -0.009(8) -0.009(7) 0.033(8)
C148 0.082(12) 0.032(8) 0.50(3) 0.002(14) 0.014(16) 0.014(8)
C121 0.058(8) 0.043(7) 0.141(16) 0.004(8) -0.004(9) 0.026(7)
C113 0.036(7) 0.048(8) 0.137(15) -0.002(8) 0.010(7) 0.008(6)
C137 0.049(7) 0.049(7) 0.115(12) -0.002(7) 0.014(7) 0.030(6)
C104 0.079(11) 0.061(9) 0.131(15) -0.011(9) 0.001(10) 0.043(9)
C54 0.103(14) 0.070(10) 0.101(12) -0.002(9) -0.005(10) 0.061(11)
C120 0.020(5) 0.045(7) 0.185(19) 0.002(9) 0.013(7) 0.013(5)
C136 0.076(10) 0.051(8) 0.121(13) -0.018(8) -0.011(9) 0.038(8)
C119 0.056(8) 0.075(10) 0.076(9) 0.005(7) -0.014(6) 0.029(7)
C141 0.036(6) 0.094(12) 0.105(11) 0.009(9) 0.004(6) 0.041(8)
C126 0.047(7) 0.063(9) 0.104(12) -0.010(8) -0.013(7) 0.021(6)
C110 0.042(7) 0.062(8) 0.107(11) -0.006(7) -0.011(6) 0.025(6)
C17 0.054(7) 0.064(8) 0.083(9) -0.014(7) -0.008(6) 0.037(7)
C151 0.069(11) 0.087(12) 0.49(3) 0.006(16) -0.009(15) 0.029(10)
C109 0.069(10) 0.065(9) 0.110(13) 0.001(8) 0.003(9) 0.039(8)
C149 0.077(11) 0.078(11) 0.50(3) 0.003(14) 0.008(15) 0.008(9)
C127 0.081(11) 0.063(9) 0.115(14) -0.004(9) -0.012(10) 0.045(9)
C128 0.049(7) 0.062(9) 0.127(14) 0.018(9) 0.005(8) 0.031(7)
C133 0.040(7) 0.041(7) 0.158(17) 0.001(8) 0.009(8) 0.016(6)
C152 0.070(13) 0.123(16) 0.47(4) 0.01(2) -0.03(2) 0.065(13)
C80 0.086(13) 0.075(12) 0.126(17) -0.013(11) -0.004(11) 0.039(11)
C111 0.058(8) 0.033(6) 0.113(11) 0.005(6) 0.024(8) 0.025(5)
C77 0.068(10) 0.074(11) 0.122(16) 0.017(10) 0.003(10) 0.023(9)
C118 0.088(12) 0.044(8) 0.134(16) -0.007(9) 0.018(11) 0.027(8)
C79 0.052(7) 0.067(9) 0.114(12) -0.001(8) 0.002(7) 0.036(7)
C123 0.044(7) 0.062(8) 0.112(12) 0.015(8) 0.006(7) 0.031(6)
C49 0.056(8) 0.067(9) 0.085(10) 0.006(7) 0.007(7) 0.020(7)
C106 0.110(17) 0.119(18) 0.096(13) -0.017(12) -0.013(11) 0.076(15)
C116 0.045(7) 0.080(10) 0.105(12) 0.017(9) 0.008(7) 0.035(7)
C25 0.068(10) 0.081(12) 0.109(14) -0.015(10) -0.004(10) 0.019(9)
C146 0.069(11) 0.045(9) 0.49(3) 0.018(15) -0.001(15) 0.021(8)
C147 0.054(9) 0.050(9) 0.50(3) 0.001(14) 0.005(15) 0.029(8)
C150 0.074(11) 0.090(11) 0.49(2) 0.007(15) -0.004(14) 0.008(9)
S33 0.112(7) 0.099(6) 0.55(3) -0.032(11) 0.031(11) 0.031(5)
S35 0.29(2) 0.111(8) 0.46(3) -0.011(13) 0.07(2) 0.040(11)
C163 0.19(2) 0.083(15) 0.36(3) -0.015(19) 0.02(2) 0.085(16)
C158 0.107(15) 0.073(11) 0.35(3) -0.023(14) 0.023(18) 0.043(11)
C159 0.156(17) 0.089(12) 0.35(3) -0.014(15) 0.014(18) 0.055(12)
C160 0.183(16) 0.109(13) 0.39(2) -0.016(15) 0.038(18) 0.043(12)
C157 0.101(14) 0.068(11) 0.34(3) -0.043(14) 0.024(16) 0.041(10)
S36 0.154(11) 0.202(14) 0.41(2) 0.017(16) 0.009(14) 0.021(10)
C161 0.141(14) 0.128(14) 0.38(2) -0.010(16) 0.018(17) 0.033(12)
C162 0.109(15) 0.094(13) 0.34(3) -0.050(15) 0.036(17) 0.033(12)
C156 0.069(8) 0.114(11) 0.139(12) -0.005(9) 0.002(8) 0.056(8)
C166 0.049(11) 0.18(3) 0.40(5) -0.01(3) 0.03(2) -0.023(14)
C154 0.076(16) 0.060(12) 0.42(7) -0.04(2) 0.04(2) -0.016(10)
C164 0.16(2) 0.038(7) 0.16(2) 0.027(9) 0.092(18) 0.051(11)

loop_
_atom_type_symbol
_atom_type_description
_atom_type_scat_dispersion_real
_atom_type_scat_dispersion_imag
_atom_type_scat_source
_atom_type_scat_dispersion_source
C C 0.0180 0.0090 'International Tables Vol.C Table 6.1.1.4.' 'International Tables Vol.C Table 4.2.6.8.'
H H 0.0000 0.0000 'International Tables Vol.C Table 6.1.1.4.' 'International Tables Vol.C Table 4.2.6.8.'
S S 0.3330 0.5570 'International Tables Vol.C Table 6.1.1.4.' 'International Tables Vol.C Table 4.2.6.8.'

loop_
_geom_angle_atom_site_label_1
_geom_angle_atom_site_label_2
_geom_angle_atom_site_label_3
_geom_angle
_geom_angle_site_symmetry_1
_geom_angle_site_symmetry_3
C104 S27 C90 97.4(8) . .
C77 S13 C63 100.3(9) . .
C91 S28 C105 104.4(9) . .
C55 S12 C48 106.9(8) . .
C64 S14 C78 104.6(8) . .
C21 S6 C27 98.2(8) . .
C54 S11 C47 99.9(8) . .
C145 S26 C143 102.8(9) . .
C79 S15 C68 101.1(8) . .
C37 S7 C49 100.1(8) . .
C82 S18 C74 105.1(9) . .
C20 S5 C26 104.0(9) . .
C24 S3 C15 104.6(7) . .
C108 S31 C100 101.5(8) . .
C144 S25 C139 105.3(9) . .
C16 S4 C25 100.4(9) . .
C134 S24 C136 103.5(8) . .
C42 S9 C52 101.4(10) . .
C131 S23 C135 104.6(9) . .
C101 S32 C109 104.6(8) . .
C73 S17 C81 99.1(9) . .
C95 S29 C106 100.4(9) . .
C80 S16 C69 105.3(10) . .
C96 S30 C107 102.0(10) . .
C10 S1 C22 104.6(11) . .
C118 S20 C115 104.5(9) . .
C11 S2 C23 101.5(8) . .
C38 S8 C50 104.5(8) . .
C43 S10 C53 102.8(11) . .
C117 S19 C114 103.9(9) . .
C126 S21 C121 103.5(8) . .
C127 S22 C122 105.9(9) . .
C1 C6 C19 122.4(13) . .
C1 C6 C5 119.2(13) . .
C19 C6 C5 112.6(13) . .
C84 C92 C91 116.6(15) . .
C84 C92 C93 105.0(14) . .
C91 C92 C93 136.9(14) . .
C20 C19 C6 117.2(15) . .
C20 C19 C18 135.7(16) . .
C6 C19 C18 105.4(12) . .
C94 C85 C84 112.6(13) . .
C94 C85 C86 121.1(16) . .
C84 C85 C86 118.8(15) . .
C102 C88 C87 124.1(14) . .
C102 C88 C83 109.6(14) . .
C87 C88 C83 120.0(15) . .
C12 C3 C2 125.0(16) . .
C12 C3 C4 110.1(14) . .
C2 C3 C4 117.9(14) . .
C97 C96 C95 122.7(18) . .
C97 C96 S30 125.6(14) . .
C95 C96 S30 111.5(14) . .
C62 C56 C57 122.3(14) . .
C62 C56 C61 108.7(13) . .
C57 C56 C61 122.9(16) . .
C7 C1 C6 121.1(14) . .
C7 C1 C2 112.4(15) . .
C6 C1 C2 119.3(13) . .
C92 C84 C85 111.5(14) . .
C92 C84 C83 121.2(16) . .
C85 C84 C83 122.2(12) . .
C34 C28 C29 112.6(14) . .
C34 C28 C33 122.7(15) . .
C29 C28 C33 118.1(14) . .
C17 C18 C19 104.2(12) . .
C17 C18 H18A 110.9 . .
C19 C18 H18A 110.9 . .
C17 C18 H18B 110.9 . .
C19 C18 H18B 110.9 . .
H18A C18 H18B 108.9 . .
C4 C5 C6 120.6(15) . .
C4 C5 C17 120.1(13) . .
C6 C5 C17 109.4(12) . .
C15 C14 C4 116.8(14) . .
C15 C14 C13 139.5(14) . .
C4 C14 C13 101.2(12) . .
S14 C78 H78A 109.5 . .
S14 C78 H78B 109.5 . .
H78A C78 H78B 109.5 . .
S14 C78 H78C 109.5 . .
H78A C78 H78C 109.5 . .
H78B C78 H78C 109.5 . .
C74 C73 C72 120.8(14) . .
C74 C73 S17 120.0(13) . .
C72 C73 S17 119.0(15) . .
C5 C4 C14 122.3(15) . .
C5 C4 C3 120.0(15) . .
C14 C4 C3 113.6(14) . .
C69 C70 C59 118.2(13) . .
C69 C70 C71 136.8(15) . .
C59 C70 C71 103.0(13) . .
C41 C40 C39 103.0(12) . .
C41 C40 H40A 111.2 . .
C39 C40 H40A 111.2 . .
C41 C40 H40B 111.2 . .
C39 C40 H40B 111.2 . .
H40A C40 H40B 109.1 . .
C72 C60 C59 112.8(16) . .
C72 C60 C61 120.6(14) . .
C59 C60 C61 119.3(14) . .
C58 C67 C68 115.2(14) . .
C58 C67 C66 111.4(14) . .
C68 C67 C66 132.1(13) . .
C19 C20 C21 119.3(16) . .
C19 C20 S5 124.9(16) . .
C21 C20 S5 115.5(12) . .
C42 C41 C31 117.7(14) . .
C42 C41 C40 134.3(16) . .
C31 C41 C40 106.7(14) . .
C39 C38 C37 118.8(14) . .
C39 C38 S8 125.3(12) . .
C37 C38 S8 115.8(13) . .
C29 C36 C37 117.2(14) . .
C29 C36 C35 109.6(13) . .
C37 C36 C35 132.3(16) . .
C90 C89 C83 112.0(16) . .
C90 C89 C103 139(2) . .
C83 C89 C103 108.3(14) . .
C12 C11 C10 120.5(18) . .
C12 C11 S2 118.4(12) . .
C10 C11 S2 120.9(14) . .
C99 C98 C97 102.3(14) . .
C99 C98 H98A 111.3 . .
C97 C98 H98A 111.3 . .
C99 C98 H98B 111.3 . .
C97 C98 H98B 111.3 . .
H98A C98 H98B 109.2 . .
C99 C87 C88 121.7(15) . .
C99 C87 C86 110.0(16) . .
C88 C87 C86 121.5(15) . .
C75 C61 C56 109.7(14) . .
C75 C61 C60 125.3(13) . .
C56 C61 C60 118.7(14) . .
C90 C91 C92 117.7(15) . .
C90 C91 S28 119.5(13) . .
C92 C91 S28 122.7(12) . .
C116 C115 C114 115.2(16) . .
C116 C115 S20 122.4(14) . .
C114 C115 S20 121.7(12) . .
S28 C105 H10A 109.5 . .
S28 C105 H10B 109.5 . .
H10A C105 H10B 109.5 . .
S28 C105 H10C 109.5 . .
H10A C105 H10C 109.5 . .
H10B C105 H10C 109.5 . .
C142 C143 C139 121.7(19) . 3_665
C142 C143 S26 117.5(13) . .
C139 C143 S26 119.8(15) 3_665 .
C67 C66 C65 101.7(11) . .
C67 C66 H66A 111.4 . .
C65 C66 H66A 111.4 . .
C67 C66 H66B 111.4 . .
C65 C66 H66B 111.4 . .
H66A C66 H66B 109.3 . .
C60 C72 C73 118.1(16) . .
C60 C72 C71 104.6(13) . .
C73 C72 C71 134.4(16) . .
C61 C75 C74 112.7(15) . .
C61 C75 C76 110.7(12) . .
C74 C75 C76 133.9(14) . .
C17 C16 C15 121.8(14) . .
C17 C16 S4 116.7(12) . .
C15 C16 S4 121.0(12) . .
S8 C50 H50A 109.5 . .
S8 C50 H50B 109.5 . .
H50A C50 H50B 109.5 . .
S8 C50 H50C 109.5 . .
H50A C50 H50C 109.5 . .
H50B C50 H50C 109.5 . .
C1 C7 C21 116.9(16) . .
C1 C7 C8 109.0(14) . .
C21 C7 C8 132.1(16) . .
C28 C34 C48 113.7(16) . .
C28 C34 C35 106.5(13) . .
C48 C34 C35 138.3(14) . .
C89 C90 C91 127.8(17) . .
C89 C90 S27 115.9(15) . .
C91 C90 S27 115.2(12) . .
C57 C65 C64 116.2(13) . .
C57 C65 C66 104.9(12) . .
C64 C65 C66 135.7(13) . .
C32 C33 C28 120.8(14) . .
C32 C33 C46 111.9(15) . .
C28 C33 C46 119.8(14) . .
C32 C31 C41 122.5(15) . .
C32 C31 C30 118.8(15) . .
C41 C31 C30 111.4(13) . .
C70 C69 C68 120.0(15) . .
C70 C69 S16 125.3(12) . .
C68 C69 S16 114.4(12) . .
C89 C83 C88 110.8(14) . .
C89 C83 C84 122.2(13) . .
C88 C83 C84 117.3(15) . .
C10 C9 C2 115.8(14) . .
C10 C9 C8 136.5(14) . .
C2 C9 C8 106.3(13) . .
S5 C26 H26A 109.5 . .
S5 C26 H26B 109.5 . .
H26A C26 H26B 109.5 . .
S5 C26 H26C 109.5 . .
H26A C26 H26C 109.5 . .
H26B C26 H26C 109.5 . .
C94 C93 C92 104.4(12) . .
C94 C93 H93A 110.9 . .
C92 C93 H93A 110.9 . .
C94 C93 H93B 110.9 . .
C92 C93 H93B 110.9 . .
H93A C93 H93B 108.9 . .
C87 C99 C100 112.6(14) . .
C87 C99 C98 110.2(14) . .
C100 C99 C98 135.3(15) . .
C3 C12 C11 115.6(15) . .
C3 C12 C13 108.7(15) . .
C11 C12 C13 134.5(15) . .
C67 C68 C69 120.6(14) . .
C67 C68 S15 120.9(11) . .
C69 C68 S15 118.1(14) . .
C3 C2 C1 122.6(15) . .
C3 C2 C9 120.8(17) . .
C1 C2 C9 110.1(14) . .
C101 C102 C88 115.9(14) . .
C101 C102 C103 136.3(13) . .
C88 C102 C103 107.2(12) . .
C59 C58 C67 124.2(16) . .
C59 C58 C57 122.2(14) . .
C67 C58 C57 108.0(13) . .
C94 C95 C96 117.8(16) . .
C94 C95 S29 119.6(12) . .
C96 C95 S29 122.4(14) . .
C73 C74 C75 121.8(14) . .
C73 C74 S18 115.9(11) . .
C75 C74 S18 122.2(13) . .
C70 C71 C72 105.6(14) . .
C70 C71 H71A 110.6 . .
C72 C71 H71A 110.6 . .
C70 C71 H71B 110.6 . .
C72 C71 H71B 110.6 . .
H71A C71 H71B 108.8 . .
C29 C30 C39 120.1(15) . .
C29 C30 C31 121.7(13) . .
C39 C30 C31 111.4(14) . .
C143 C142 C138 117.2(15) . .
C143 C142 C141 135.1(18) . .
C138 C142 C141 107.0(13) . .
S3 C24 H24A 109.5 . .
S3 C24 H24B 109.5 . .
H24A C24 H24B 109.5 . .
S3 C24 H24C 109.5 . .
H24A C24 H24C 109.5 . .
H24B C24 H24C 109.5 . .
S12 C55 H55A 109.5 . .
S12 C55 H55B 109.5 . .
H55A C55 H55B 109.5 . .
S12 C55 H55C 109.5 . .
H55A C55 H55C 109.5 . .
H55B C55 H55C 109.5 . .
C123 C122 C121 119.6(16) . .
C123 C122 S22 124.0(13) . .
C121 C122 S22 115.1(14) . .
C14 C15 C16 122.1(14) . .
C14 C15 S3 125.6(12) . .
C16 C15 S3 112.3(10) . .
C9 C10 C11 120.5(17) . .
C9 C10 S1 125.5(13) . .
C11 C10 S1 113.3(14) . .
C32 C44 C43 117.4(14) . .
C32 C44 C45 108.2(15) . .
C43 C44 C45 132.9(16) . .
C65 C64 C63 119.4(13) . .
C65 C64 S14 126.7(10) . .
C63 C64 S14 113.9(12) . .
C58 C59 C70 120.5(14) . .
C58 C59 C60 120.5(15) . .
C70 C59 C60 113.0(14) . .
C89 C103 C102 101.9(13) . .
C89 C103 H10D 111.4 . .
C102 C103 H10D 111.4 . .
C89 C103 H10E 111.4 . .
C102 C103 H10E 111.4 . .
H10D C103 H10E 109.2 . .
C129 C130 C131 114.0(18) . .
C129 C130 C132 109.4(15) . .
C131 C130 C132 134(2) . .
S23 C135 H13C 109.5 . .
S23 C135 H13D 109.5 . .
H13C C135 H13D 109.5 . .
S23 C135 H13E 109.5 . .
H13C C135 H13E 109.5 . .
H13D C135 H13E 109.5 . .
C130 C132 C133 100.7(14) . .
C130 C132 H13F 111.6 . .
C133 C132 H13F 111.6 . .
C130 C132 H13G 111.6 . .
C133 C132 H13G 111.6 . .
H13F C132 H13G 109.4 . .
C87 C86 C85 120.0(18) . .
C87 C86 C97 110.3(16) . .
C85 C86 C97 122.2(17) . .
C46 C45 C44 101.2(14) . .
C46 C45 H45A 111.5 . .
C44 C45 H45A 111.5 . .
C46 C45 H45B 111.5 . .
C44 C45 H45B 111.5 . .
H45A C45 H45B 109.4 . .
C36 C29 C30 123.8(14) . .
C36 C29 C28 109.5(13) . .
C30 C29 C28 119.8(14) . .
C65 C57 C56 124.3(15) . .
C65 C57 C58 113.3(13) . .
C56 C57 C58 116.4(14) . .
C62 C76 C75 99.0(11) . .
C62 C76 H76A 112.0 . .
C75 C76 H76A 112.0 . .
C62 C76 H76B 112.0 . .
C75 C76 H76B 112.0 . .
H76A C76 H76B 109.6 . .
C62 C63 C64 123.6(14) . .
C62 C63 S13 116.7(10) . .
C64 C63 S13 119.0(11) . .
C96 C97 C86 114.8(16) . .
C96 C97 C98 137.4(17) . .
C86 C97 C98 106.1(15) . .
C36 C37 C38 120.3(16) . .
C36 C37 S7 121.2(13) . .
C38 C37 S7 118.1(12) . .
C47 C48 C34 123.6(15) . .
C47 C48 S12 113.5(12) . .
C34 C48 S12 122.7(13) . .
S18 C82 H82A 109.5 . .
S18 C82 H82B 109.5 . .
H82A C82 H82B 109.5 . .
S18 C82 H82C 109.5 . .
H82A C82 H82C 109.5 . .
H82B C82 H82C 109.5 . .
C44 C32 C31 121.9(17) . .
C44 C32 C33 110.8(14) . .
C31 C32 C33 120.7(16) . .
C56 C62 C63 113.4(12) . .
C56 C62 C76 111.4(12) . .
C63 C62 C76 132.9(13) . .
S31 C108 H10F 109.5 . .
S31 C108 H10G 109.5 . .
H10F C108 H10G 109.5 . .
S31 C108 H10H 109.5 . .
H10F C108 H10H 109.5 . .
H10G C108 H10H 109.5 . .
C99 C100 C101 125.4(13) . .
C99 C100 S31 114.8(12) . .
C101 C100 S31 119.4(11) . .
S1 C22 H22A 109.5 . .
S1 C22 H22B 109.5 . .
H22A C22 H22B 109.5 . .
S1 C22 H22C 109.5 . .
H22A C22 H22C 109.5 . .
H22B C22 H22C 109.5 . .
C48 C47 C46 122.9(15) . .
C48 C47 S11 121.8(13) . .
C46 C47 S11 114.6(13) . .
S26 C145 H14A 109.5 . .
S26 C145 H14B 109.5 . .
H14A C145 H14B 109.5 . .
S26 C145 H14C 109.5 . .
H14A C145 H14C 109.5 . .
H14B C145 H14C 109.5 . .
C139 C140 C137 117.7(15) . .
C139 C140 C141 135.5(18) . .
C137 C140 C141 105.4(13) . .
C34 C35 C36 100.0(13) . .
C34 C35 H35A 111.8 . .
C36 C35 H35A 111.8 . .
C34 C35 H35B 111.8 . .
C36 C35 H35B 111.8 . .
H35A C35 H35B 109.5 . .
C7 C21 C20 121.8(15) . .
C7 C21 S6 119.2(14) . .
C20 C21 S6 118.6(12) . .
S2 C23 H23A 109.5 . .
S2 C23 H23B 109.5 . .
H23A C23 H23B 109.5 . .
S2 C23 H23C 109.5 . .
H23A C23 H23C 109.5 . .
H23B C23 H23C 109.5 . .
S9 C52 H52A 109.5 . .
S9 C52 H52B 109.5 . .
H52A C52 H52B 109.5 . .
S9 C52 H52C 109.5 . .
H52A C52 H52C 109.5 . .
H52B C52 H52C 109.5 . .
C41 C42 C43 118.6(15) . .
C41 C42 S9 119.4(13) . .
C43 C42 S9 121.9(13) . .
C95 C94 C85 120.0(14) . .
C95 C94 C93 133.5(16) . .
C85 C94 C93 104.9(14) . .
C102 C101 C100 118.1(14) . .
C102 C101 S32 127.5(12) . .
C100 C101 S32 113.7(11) . .
C113 C114 C115 122.0(13) . .
C113 C114 S19 122.6(12) . .
C115 C114 S19 113.3(12) . .
C7 C8 C9 101.3(12) . .
C7 C8 H8A 111.5 . .
C9 C8 H8A 111.5 . .
C7 C8 H8B 111.5 . .
C9 C8 H8B 111.5 . .
H8A C8 H8B 109.3 . .
C44 C43 C42 120.1(16) . .
C44 C43 S10 128.2(11) . .
C42 C43 S10 111.1(13) . .
C12 C13 C14 105.1(12) . .
C12 C13 H13A 110.7 . .
C14 C13 H13A 110.7 . .
C12 C13 H13B 110.7 . .
C14 C13 H13B 110.7 . .
H13A C13 H13B 108.8 . .
C47 C46 C33 115.5(16) . .
C47 C46 C45 136.3(17) . .
C33 C46 C45 106.9(15) . .
C140 C139 C143 120.6(18) . 2_655
C140 C139 S25 122.9(14) . .
C143 C139 S25 115.6(14) 2_655 .
C124 C125 C124 121.3(16) . 3_565
C124 C125 C120 117.6(14) . .
C124 C125 C120 111.5(14) 3_565 .
S17 C81 H81A 109.5 . .
S17 C81 H81B 109.5 . .
H81A C81 H81B 109.5 . .
S17 C81 H81C 109.5 . .
H81A C81 H81C 109.5 . .
H81B C81 H81C 109.5 . .
C137 C138 C142 109.8(15) . .
C137 C138 C137 120.3(16) . 3_665
C142 C138 C137 121.7(15) . 3_665
C133 C134 C131 117.2(19) . 2_655
C133 C134 S24 120.1(13) . .
C131 C134 S24 122.1(17) 2_655 .
S10 C53 H53A 109.5 . .
S10 C53 H53B 109.5 . .
H53A C53 H53B 109.5 . .
S10 C53 H53C 109.5 . .
H53A C53 H53C 109.5 . .
H53B C53 H53C 109.5 . .
S19 C117 H11A 109.5 . .
S19 C117 H11B 109.5 . .
H11A C117 H11B 109.5 . .
S19 C117 H11C 109.5 . .
H11A C117 H11C 109.5 . .
H11B C117 H11C 109.5 . .
S30 C107 H10I 109.5 . .
S30 C107 H10J 109.5 . .
H10I C107 H10J 109.5 . .
S30 C107 H10K 109.5 . .
H10I C107 H10K 109.5 . .
H10J C107 H10K 109.5 . .
S25 C144 H14D 109.5 . .
S25 C144 H14E 109.5 . .
H14D C144 H14E 109.5 . .
S25 C144 H14F 109.5 . .
H14D C144 H14F 109.5 . .
H14E C144 H14F 109.5 . .
C123 C124 C125 124.1(15) . .
C123 C124 C125 111.4(15) . 2_665
C125 C124 C125 118.6(15) . 2_665
C38 C39 C30 118.4(14) . .
C38 C39 C40 133.2(14) . .
C30 C39 C40 106.1(13) . .
C113 C112 C116 102.0(13) . 3_565
C113 C112 H11D 111.4 . .
C116 C112 H11D 111.4 3_565 .
C113 C112 H11E 111.4 . .
C116 C112 H11E 111.4 3_565 .
H11D C112 H11E 109.2 . .
C130 C131 C134 123(2) . 3_665
C130 C131 S23 122.8(17) . .
C134 C131 S23 114.0(16) 3_665 .
S6 C27 H27A 109.5 . .
S6 C27 H27B 109.5 . .
H27A C27 H27B 109.5 . .
S6 C27 H27C 109.5 . .
H27A C27 H27C 109.5 . .
H27B C27 H27C 109.5 . .
C130 C129 C128 124.1(18) . .
C130 C129 C128 110.8(15) . 2_655
C128 C129 C128 118.1(18) . 2_655
C147 C148 C149 118.5(18) . .
C147 C148 C152 108.4(18) . 2_765
C149 C148 C152 120(2) . 2_765
C120 C121 C122 120.9(16) . .
C120 C121 S21 119.0(13) . .
C122 C121 S21 119.6(14) . .
C114 C113 C111 115.0(14) . .
C114 C113 C112 134.4(17) . .
C111 C113 C112 109.9(15) . .
C138 C137 C138 119.7(16) . 2_655
C138 C137 C140 112.7(15) . .
C138 C137 C140 118.9(14) 2_655 .
S27 C104 H10L 109.5 . .
S27 C104 H10M 109.5 . .
H10L C104 H10M 109.5 . .
S27 C104 H10N 109.5 . .
H10L C104 H10N 109.5 . .
H10M C104 H10N 109.5 . .
S11 C54 H54A 109.5 . .
S11 C54 H54B 109.5 . .
H54A C54 H54B 109.5 . .
S11 C54 H54C 109.5 . .
H54A C54 H54C 109.5 . .
H54B C54 H54C 109.5 . .
C121 C120 C125 118.7(14) . .
C121 C120 C119 135.2(19) . .
C125 C120 C119 104.3(14) . .
S24 C136 H13H 109.5 . .
S24 C136 H13I 109.5 . .
H13H C136 H13I 109.5 . .
S24 C136 H13J 109.5 . .
H13H C136 H13J 109.5 . .
H13I C136 H13J 109.5 . .
C120 C119 C123 103.1(12) . 3_565
C120 C119 H11I 111.1 . .
C123 C119 H11I 111.1 3_565 .
C120 C119 H11J 111.1 . .
C123 C119 H11J 111.1 3_565 .
H11I C119 H11J 109.1 . .
C140 C141 C142 102.5(12) . .
C140 C141 H14G 111.3 . .
C142 C141 H14G 111.3 . .
C140 C141 H14H 111.3 . .
C142 C141 H14H 111.3 . .
H14G C141 H14H 109.2 . .
S21 C126 H12A 109.5 . .
S21 C126 H12B 109.5 . .
H12A C126 H12B 109.5 . .
S21 C126 H12C 109.5 . .
H12A C126 H12C 109.5 . .
H12B C126 H12C 109.5 . .
C111 C110 C116 121.3(15) 3_565 3_565
C111 C110 C111 121.4(14) 3_565 .
C116 C110 C111 108.4(15) 3_565 .
C16 C17 C5 115.5(13) . .
C16 C17 C18 135.3(16) . .
C5 C17 C18 107.3(12) . .
C146 C151 C150 115.6(19) . .
C146 C151 C152 109(2) . .
C150 C151 C152 133(2) . .
S32 C109 H10O 109.5 . .
S32 C109 H10P 109.5 . .
H10O C109 H10P 109.5 . .
S32 C109 H10Q 109.5 . .
H10O C109 H10Q 109.5 . .
H10P C109 H10Q 109.5 . .
C150 C149 C148 122.5(18) . .
C150 C149 S33 112.3(19) . .
C148 C149 S33 125.2(19) . .
S22 C127 H12D 109.5 . .
S22 C127 H12E 109.5 . .
H12D C127 H12E 109.5 . .
S22 C127 H12F 109.5 . .
H12D C127 H12F 109.5 . .
H12E C127 H12F 109.5 . .
C133 C128 C129 122.0(16) 3_665 .
C133 C128 C129 109.0(15) 3_665 3_665
C129 C128 C129 121.9(18) . 3_665
C128 C133 C134 119.2(16) 2_655 .
C128 C133 C132 108.8(14) 2_655 .
C134 C133 C132 129.4(18) . .
C151 C152 C148 98.5(18) . 3_675
C151 C152 H15A 112.1 . .
C148 C152 H15A 112.1 3_675 .
C151 C152 H15B 112.1 . .
C148 C152 H15B 112.1 3_675 .
H15A C152 H15B 109.7 . .
S16 C80 H80A 109.5 . .
S16 C80 H80B 109.5 . .
H80A C80 H80B 109.5 . .
S16 C80 H80C 109.5 . .
H80A C80 H80C 109.5 . .
H80B C80 H80C 109.5 . .
C110 C111 C113 123.2(14) 2_665 .
C110 C111 C110 118.6(14) 2_665 .
C113 C111 C110 109.3(15) . .
S13 C77 H77A 109.5 . .
S13 C77 H77B 109.5 . .
H77A C77 H77B 109.5 . .
S13 C77 H77C 109.5 . .
H77A C77 H77C 109.5 . .
H77B C77 H77C 109.5 . .
S20 C118 H11F 109.5 . .
S20 C118 H11G 109.5 . .
H11F C118 H11G 109.5 . .
S20 C118 H11H 109.5 . .
H11F C118 H11H 109.5 . .
H11G C118 H11H 109.5 . .
S15 C79 H79A 109.5 . .
S15 C79 H79B 109.5 . .
H79A C79 H79B 109.5 . .
S15 C79 H79C 109.5 . .
H79A C79 H79C 109.5 . .
H79B C79 H79C 109.5 . .
C124 C123 C122 117.7(15) . .
C124 C123 C119 108.0(14) . 2_665
C122 C123 C119 132.7(16) . 2_665
S7 C49 H49A 109.5 . .
S7 C49 H49B 109.5 . .
H49A C49 H49B 109.5 . .
S7 C49 H49C 109.5 . .
H49A C49 H49C 109.5 . .
H49B C49 H49C 109.5 . .
S29 C106 H10R 109.5 . .
S29 C106 H10S 109.5 . .
H10R C106 H10S 109.5 . .
S29 C106 H10T 109.5 . .
H10R C106 H10T 109.5 . .
H10S C106 H10T 109.5 . .
C115 C116 C110 119.9(16) . 2_665
C115 C116 C112 130.9(16) . 2_665
C110 C116 C112 108.3(15) 2_665 2_665
S4 C25 H25A 109.5 . .
S4 C25 H25B 109.5 . .
H25A C25 H25B 109.5 . .
S4 C25 H25C 109.5 . .
H25A C25 H25C 109.5 . .
H25B C25 H25C 109.5 . .
C147 C146 C147 120(2) 3_675 .
C147 C146 C151 112(2) 3_675 .
C147 C146 C151 125(2) . .
C146 C147 C148 112(2) 2_765 .
C146 C147 C146 117(2) 2_765 .
C148 C147 C146 118.8(19) . .
C149 C150 C151 119.8(19) . .
C149 C150 S34 128(2) . .
C151 C150 S34 111.8(19) . .
C149 S33 C154 102.9(17) . .
C159 C163 C162 93(3) . 2
C159 C163 H16A 113.2 . .
C162 C163 H16A 113.2 2 .
C159 C163 H16B 113.2 . .
C162 C163 H16B 113.2 2 .
H16A C163 H16B 110.5 . .
C157 C158 C159 117(3) 2 .
C157 C158 C157 118(3) 2 .
C159 C158 C157 120(2) . .
C158 C159 C160 120(2) . .
C158 C159 C163 112(3) . .
C160 C159 C163 120(3) . .
C161 C160 C159 118(3) . .
C161 C160 S35 121(3) . .
C159 C160 S35 120(3) . .
C158 C157 C162 110(3) 3 .
C158 C157 C158 122(3) 3 .
C162 C157 C158 121(2) . .
C161 S36 C166 110(2) . .
C160 C161 C162 122(3) . .
C160 C161 S36 117(3) . .
C162 C161 S36 121(3) . .
C157 C162 C161 119(2) . .
C157 C162 C163 108(2) . 3
C161 C162 C163 120(3) . 3
S34 C156 H15C 109.5 . .
S34 C156 H15D 109.5 . .
H15C C156 H15D 109.5 . .
S34 C156 H15E 109.5 . .
H15C C156 H15E 109.5 . .
H15D C156 H15E 109.5 . .
S36 C166 H16C 109.5 . .
S36 C166 H16D 109.5 . .
H16C C166 H16D 109.5 . .
S36 C166 H16E 109.5 . .
H16C C166 H16E 109.5 . .
H16D C166 H16E 109.5 . .
S33 C154 H15F 109.5 . .
S33 C154 H15G 109.5 . .
H15F C154 H15G 109.5 . .
S33 C154 H15H 109.5 . .
H15F C154 H15H 109.5 . .
H15G C154 H15H 109.5 . .
S35 C164 H16F 109.5 . .
S35 C164 H16G 109.5 . .
H16F C164 H16G 109.5 . .
S35 C164 H16H 109.5 . .
H16F C164 H16H 109.5 . .
H16G C164 H16H 109.5 . .

loop_
_geom_bond_atom_site_label_1
_geom_bond_atom_site_label_2
_geom_bond_distance
_geom_bond_site_symmetry_2
S27 C104 1.80(2) .
S27 C90 1.875(17) .
S13 C77 1.78(2) .
S13 C63 1.815(16) .
S28 C91 1.786(19) .
S28 C105 1.83(2) .
S12 C55 1.79(3) .
S12 C48 1.824(16) .
S14 C64 1.778(15) .
S14 C78 1.858(18) .
S6 C21 1.793(17) .
S6 C27 1.85(2) .
S11 C54 1.774(19) .
S11 C47 1.829(16) .
S26 C145 1.80(2) .
S26 C143 1.82(2) .
S15 C79 1.799(19) .
S15 C68 1.803(17) .
S7 C37 1.781(18) .
S7 C49 1.806(18) .
S18 C82 1.74(3) .
S18 C74 1.788(16) .
S5 C20 1.766(19) .
S5 C26 1.81(2) .
S3 C24 1.779(19) .
S3 C15 1.783(15) .
S31 C108 1.832(18) .
S31 C100 1.833(15) .
S25 C144 1.77(2) .
S25 C139 1.799(18) .
S4 C16 1.804(15) .
S4 C25 1.81(2) .
S24 C134 1.75(2) .
S24 C136 1.76(2) .
S9 C42 1.788(17) .
S9 C52 1.84(2) .
S23 C131 1.78(2) .
S23 C135 1.825(18) .
S32 C101 1.784(16) .
S32 C109 1.795(19) .
S17 C73 1.784(16) .
S17 C81 1.87(2) .
S29 C95 1.727(17) .
S29 C106 1.76(2) .
S16 C80 1.70(3) .
S16 C69 1.807(17) .
S30 C96 1.76(2) .
S30 C107 1.83(2) .
S1 C10 1.768(19) .
S1 C22 1.88(2) .
S20 C118 1.72(2) .
S20 C115 1.72(2) .
S2 C11 1.78(2) .
S2 C23 1.872(19) .
S8 C38 1.775(15) .
S8 C50 1.79(3) .
S10 C43 1.81(2) .
S10 C53 1.83(3) .
S19 C117 1.78(2) .
S19 C114 1.794(17) .
S21 C126 1.755(19) .
S21 C121 1.771(19) .
S22 C127 1.785(19) .
S22 C122 1.81(2) .
C6 C1 1.40(2) .
C6 C19 1.42(2) .
C6 C5 1.435(19) .
C92 C84 1.395(19) .
C92 C91 1.41(2) .
C92 C93 1.56(2) .
C19 C20 1.38(2) .
C19 C18 1.57(2) .
C85 C94 1.40(2) .
C85 C84 1.40(3) .
C85 C86 1.41(2) .
C88 C102 1.39(2) .
C88 C87 1.39(2) .
C88 C83 1.434(19) .
C3 C12 1.33(2) .
C3 C2 1.37(2) .
C3 C4 1.47(2) .
C96 C97 1.42(3) .
C96 C95 1.48(2) .
C56 C62 1.38(2) .
C56 C57 1.40(2) .
C56 C61 1.41(2) .
C1 C7 1.38(2) .
C1 C2 1.41(2) .
C84 C83 1.44(2) .
C28 C34 1.39(2) .
C28 C29 1.42(2) .
C28 C33 1.42(2) .
C18 C17 1.54(2) .
C18 H18A 0.9900 .
C18 H18B 0.9900 .
C5 C4 1.36(2) .
C5 C17 1.44(2) .
C14 C15 1.31(2) .
C14 C4 1.44(2) .
C14 C13 1.59(2) .
C78 H78A 0.9800 .
C78 H78B 0.9800 .
C78 H78C 0.9800 .
C73 C74 1.38(3) .
C73 C72 1.40(2) .
C70 C69 1.36(2) .
C70 C59 1.40(2) .
C70 C71 1.56(2) .
C40 C41 1.55(2) .
C40 C39 1.56(2) .
C40 H40A 0.9900 .
C40 H40B 0.9900 .
C60 C72 1.37(2) .
C60 C59 1.41(2) .
C60 C61 1.42(2) .
C67 C58 1.37(2) .
C67 C68 1.41(3) .
C67 C66 1.50(2) .
C20 C21 1.46(3) .
C41 C42 1.37(2) .
C41 C31 1.38(2) .
C38 C39 1.39(2) .
C38 C37 1.45(2) .
C36 C29 1.35(2) .
C36 C37 1.38(2) .
C36 C35 1.576(19) .
C89 C90 1.36(2) .
C89 C83 1.40(3) .
C89 C103 1.50(2) .
C11 C12 1.42(2) .
C11 C10 1.43(2) .
C98 C99 1.48(3) .
C98 C97 1.56(2) .
C98 H98A 0.9900 .
C98 H98B 0.9900 .
C87 C99 1.39(2) .
C87 C86 1.40(2) .
C61 C75 1.34(2) .
C91 C90 1.40(2) .
C115 C116 1.39(2) .
C115 C114 1.50(2) .
C105 H10A 0.9800 .
C105 H10B 0.9800 .
C105 H10C 0.9800 .
C143 C142 1.35(2) .
C143 C139 1.43(2) 3_665
C66 C65 1.60(2) .
C66 H66A 0.9900 .
C66 H66B 0.9900 .
C72 C71 1.56(3) .
C75 C74 1.495(19) .
C75 C76 1.54(2) .
C16 C17 1.37(2) .
C16 C15 1.43(2) .
C50 H50A 0.9800 .
C50 H50B 0.9800 .
C50 H50C 0.9800 .
C7 C21 1.40(2) .
C7 C8 1.52(3) .
C34 C48 1.42(2) .
C34 C35 1.56(2) .
C65 C57 1.38(2) .
C65 C64 1.38(2) .
C33 C32 1.40(2) .
C33 C46 1.43(2) .
C31 C32 1.36(2) .
C31 C30 1.43(2) .
C69 C68 1.46(2) .
C9 C10 1.38(2) .
C9 C2 1.41(2) .
C9 C8 1.62(2) .
C26 H26A 0.9800 .
C26 H26B 0.9800 .
C26 H26C 0.9800 .
C93 C94 1.53(2) .
C93 H93A 0.9900 .
C93 H93B 0.9900 .
C99 C100 1.42(2) .
C12 C13 1.56(2) .
C102 C101 1.38(2) .
C102 C103 1.58(2) .
C58 C59 1.37(2) .
C58 C57 1.43(2) .
C95 C94 1.39(2) .
C71 H71A 0.9900 .
C71 H71B 0.9900 .
C30 C29 1.37(2) .
C30 C39 1.39(2) .
C142 C138 1.41(2) .
C142 C141 1.56(2) .
C24 H24A 0.9800 .
C24 H24B 0.9800 .
C24 H24C 0.9800 .
C55 H55A 0.9800 .
C55 H55B 0.9800 .
C55 H55C 0.9800 .
C122 C123 1.37(3) .
C122 C121 1.48(2) .
C44 C32 1.35(2) .
C44 C43 1.38(3) .
C44 C45 1.61(2) .
C64 C63 1.443(19) .
C103 H10D 0.9900 .
C103 H10E 0.9900 .
C130 C129 1.38(3) .
C130 C131 1.43(3) .
C130 C132 1.48(2) .
C135 H13C 0.9800 .
C135 H13D 0.9800 .
C135 H13E 0.9800 .
C132 C133 1.59(2) .
C132 H13F 0.9900 .
C132 H13G 0.9900 .
C86 C97 1.42(3) .
C45 C46 1.52(3) .
C45 H45A 0.9900 .
C45 H45B 0.9900 .
C76 C62 1.489(19) .
C76 H76A 0.9900 .
C76 H76B 0.9900 .
C63 C62 1.431(19) .
C48 C47 1.35(2) .
C82 H82A 0.9800 .
C82 H82B 0.9800 .
C82 H82C 0.9800 .
C108 H10F 0.9800 .
C108 H10G 0.9800 .
C108 H10H 0.9800 .
C100 C101 1.43(2) .
C22 H22A 0.9800 .
C22 H22B 0.9800 .
C22 H22C 0.9800 .
C47 C46 1.37(3) .
C145 H14A 0.9800 .
C145 H14B 0.9800 .
C145 H14C 0.9800 .
C140 C139 1.37(2) .
C140 C137 1.43(2) .
C140 C141 1.52(2) .
C35 H35A 0.9900 .
C35 H35B 0.9900 .
C23 H23A 0.9800 .
C23 H23B 0.9800 .
C23 H23C 0.9800 .
C52 H52A 0.9800 .
C52 H52B 0.9800 .
C52 H52C 0.9800 .
C42 C43 1.47(2) .
C114 C113 1.39(2) .
C8 H8A 0.9900 .
C8 H8B 0.9900 .
C13 H13A 0.9900 .
C13 H13B 0.9900 .
C125 C124 1.39(2) .
C125 C124 1.44(2) 3_565
C125 C120 1.47(2) .
C81 H81A 0.9800 .
C81 H81B 0.9800 .
C81 H81C 0.9800 .
C138 C137 1.38(2) .
C138 C137 1.41(2) 3_665
C134 C133 1.43(3) .
C134 C131 1.47(3) 2_655
C53 H53A 0.9800 .
C53 H53B 0.9800 .
C53 H53C 0.9800 .
C117 H11A 0.9800 .
C117 H11B 0.9800 .
C117 H11C 0.9800 .
C107 H10I 0.9800 .
C107 H10J 0.9800 .
C107 H10K 0.9800 .
S34 C150 1.72(2) .
S34 C156 1.82(2) .
C144 H14D 0.9800 .
C144 H14E 0.9800 .
C144 H14F 0.9800 .
C124 C123 1.33(2) .
C112 C113 1.50(2) .
C112 C116 1.57(2) 3_565
C112 H11D 0.9900 .
C112 H11E 0.9900 .
C27 H27A 0.9800 .
C27 H27B 0.9800 .
C27 H27C 0.9800 .
C129 C128 1.40(2) .
C129 C128 1.44(3) 2_655
C148 C147 1.41(2) .
C148 C149 1.43(2) .
C148 C152 1.65(2) 2_765
C121 C120 1.29(2) .
C113 C111 1.40(2) .
C104 H10L 0.9800 .
C104 H10M 0.9800 .
C104 H10N 0.9800 .
C54 H54A 0.9800 .
C54 H54B 0.9800 .
C54 H54C 0.9800 .
C120 C119 1.54(2) .
C136 H13H 0.9800 .
C136 H13I 0.9800 .
C136 H13J 0.9800 .
C119 C123 1.61(2) 3_565
C119 H11I 0.9900 .
C119 H11J 0.9900 .
C141 H14G 0.9900 .
C141 H14H 0.9900 .
C126 H12A 0.9800 .
C126 H12B 0.9800 .
C126 H12C 0.9800 .
C110 C111 1.33(2) 3_565
C110 C116 1.41(2) 3_565
C110 C111 1.48(2) .
C151 C146 1.43(2) .
C151 C150 1.45(2) .
C151 C152 1.60(2) .
C109 H10O 0.9800 .
C109 H10P 0.9800 .
C109 H10Q 0.9800 .
C149 C150 1.42(2) .
C149 S33 1.74(2) .
C127 H12D 0.9800 .
C127 H12E 0.9800 .
C127 H12F 0.9800 .
C128 C133 1.35(3) 3_665
C152 H15A 0.9900 .
C152 H15B 0.9900 .
C80 H80A 0.9800 .
C80 H80B 0.9800 .
C80 H80C 0.9800 .
C77 H77A 0.9800 .
C77 H77B 0.9800 .
C77 H77C 0.9800 .
C118 H11F 0.9800 .
C118 H11G 0.9800 .
C118 H11H 0.9800 .
C79 H79A 0.9800 .
C79 H79B 0.9800 .
C79 H79C 0.9800 .
C49 H49A 0.9800 .
C49 H49B 0.9800 .
C49 H49C 0.9800 .
C106 H10R 0.9800 .
C106 H10S 0.9800 .
C106 H10T 0.9800 .
C25 H25A 0.9800 .
C25 H25B 0.9800 .
C25 H25C 0.9800 .
C146 C147 1.39(3) 3_675
C146 C147 1.42(2) .
S33 C154 2.03(5) .
S35 C160 1.63(4) .
S35 C164 2.08(4) .
C163 C159 1.55(3) .
C163 C162 1.79(6) 2
C163 H16A 0.9900 .
C163 H16B 0.9900 .
C158 C157 1.25(3) 2
C158 C159 1.47(2) .
C158 C157 1.51(2) .
C159 C160 1.51(2) .
C160 C161 1.49(3) .
C157 C162 1.47(2) .
S36 C161 1.67(4) .
S36 C166 1.80(3) .
C161 C162 1.50(2) .
C156 H15C 1.00(16) .
C156 H15D 1.00(16) .
C156 H15E 1.00(16) .
C166 H16C 0.9800 .
C166 H16D 0.9800 .
C166 H16E 0.9800 .
C154 H15F 0.9800 .
C154 H15G 0.9800 .
C154 H15H 0.9800 .
C164 H16F 0.9800 .
C164 H16G 0.9800 .
C164 H16H 0.9800 .
